data_7247193
loop_
_publ_author_name
'Habib, Faiza'
'Tocher, Derek A.'
'Carmalt, Claire J.'

_publ_section_title
;
 Encapsulation of N-containing compounds in a new hydrophilic Cd-based
 crystalline sponge via coordinative alignment method
;
_journal_issue 35
_journal_name_full CrystEngComm
_journal_page_first 5001
_journal_page_last 5011
_journal_paper_doi 10.1039/D3CE00592E
_journal_volume 25
_journal_year 2023
_chemical_formula_moiety 'C131.25 H100.25 Cd7 N15.25 O46.25, 5(C3 H7 N O)'
_chemical_formula_sum 'C147.75 H0.25 Cd7 N20.75 O51.75'
_chemical_formula_weight 3680.24
_chemical_name_systematic
'catena- [tetrakis(\m6-4,4?4??-[1,3,5-benzenetriyltris(carbonylimino)]-trisbenzoateo)-bis(\m3-oxo)-tetra(dimethlyformamide)-tetraaqua-hepta cadmium dimethylformamide'
_space_group_crystal_system monoclinic
_space_group_IT_number 14
_space_group_name_Hall '-P 2yn'
_space_group_name_H-M_alt 'P 1 21/n 1'
_atom_sites_solution_hydrogens mixed
_atom_sites_solution_primary dual
_audit_creation_date 2022-08-02
_audit_creation_method
;
Olex2 1.2
(compiled 2018.05.29 svn.r3508 for OlexSys, GUI svn.r5506)
;
_audit_update_record
;
2023-02-21 deposited with the CCDC.	2023-08-04 downloaded from the CCDC.
;
_cell_angle_alpha 90
_cell_angle_beta 91.6490(10)
_cell_angle_gamma 90
_cell_formula_units_Z 4
_cell_length_a 14.6954(2)
_cell_length_b 42.2913(4)
_cell_length_c 33.8929(4)
_cell_measurement_reflns_used 54078
_cell_measurement_temperature 149.4(8)
_cell_measurement_theta_max 72.4590
_cell_measurement_theta_min 3.5890
_cell_volume 21055.3(4)
_computing_cell_refinement 'CrysAlisPro 1.171.40.53 (Rigaku OD, 2019)'
_computing_data_collection 'CrysAlisPro 1.171.40.53 (Rigaku OD, 2019)'
_computing_data_reduction 'CrysAlisPro 1.171.40.53 (Rigaku OD, 2019)'
_computing_molecular_graphics 'Olex2 (Dolomanov et al., 2009)'
_computing_publication_material 'Olex2 (Dolomanov et al., 2009)'
_computing_structure_refinement 'ShelXL (Sheldrick, 2015)'
_computing_structure_solution 'ShelXT (Sheldrick, 2015)'
_diffrn_ambient_environment N~2~
_diffrn_ambient_temperature 149.4(8)
_diffrn_detector 'CCD plate'
_diffrn_detector_area_resol_mean 5.2031
_diffrn_detector_type Atlas
_diffrn_measured_fraction_theta_full 0.999
_diffrn_measured_fraction_theta_max 0.980
_diffrn_measurement_details
;
List of Runs (angles in degrees, time in seconds):

  # Type    Start    End  Width  t~exp~   \w     \q     \k     \f   Frames
#--------------------------------------------------------------------------
  1  \w    -46.00 -21.00   1.00    5.71    --  -43.17 -38.00 150.00   25
  2  \w   -116.00 -84.00   1.00    5.71    --  -43.17 -38.00 150.00   32
  3  \w   -122.00 -16.00   1.00    5.71    --  -43.17 -19.00-120.00  106
  4  \w    -54.00  29.00   1.00    5.71    --  -43.17  38.00  60.00   83
  5  \w    -84.00  -9.00   1.00    5.71    --  -43.17 125.00 150.00   75
  6  \w     40.00  81.00   1.00    5.71    --   43.17 -99.00  60.00   41
  7  \w     75.00 107.00   1.00   22.85    --  103.94 -94.00 -90.00   32
  8  \w     44.00 110.00   1.00   22.85    --  103.94-125.00 -60.00   66
  9  \w     37.00  90.00   1.00   22.85    --  103.94 -45.00  90.00   53
 10  \w    110.00 161.00   1.00   22.85    --  103.94 125.00  90.00   51
 11  \w     82.00 176.00   1.00   22.85    --  103.94  30.00  60.00   94
 12  \w     40.00 110.00   1.00   22.85    --  103.94 -45.00   0.00   70
 13  \w     80.00 178.00   1.00   22.85    --  103.94  30.00 150.00   98
 14  \w     58.00 102.00   1.00   22.85    --  103.94 -94.00 120.00   44
 15  \w     33.00  89.00   1.00   22.85    --  103.94-125.00-120.00   56
 16  \w     77.00 111.00   1.00   22.85    --  103.94-125.00 120.00   34
 17  \w     81.00 107.00   1.00   22.85    --  103.94 -94.00 150.00   26
 18  \w    117.00 178.00   1.00   22.85    --  103.94  77.00   0.00   61
 19  \w     24.00  49.00   1.00   22.85    --  103.94 -94.00 120.00   25
 20  \w     98.00 153.00   1.00   22.85    --  103.94 125.00  60.00   55
 21  \w     33.00 107.00   1.00   22.85    --  103.94-102.00  28.64   74
;
_diffrn_measurement_device 'four-circle diffractometer'
_diffrn_measurement_device_type 'SuperNova, Dual, Cu at home/near, Atlas'
_diffrn_measurement_method '\w scans'
_diffrn_orient_matrix_type 'CrysAlisPro convention (1999,Acta A55,543-557)'
_diffrn_orient_matrix_UB_11 -0.0250140000
_diffrn_orient_matrix_UB_12 0.0303783000
_diffrn_orient_matrix_UB_13 -0.0228974000
_diffrn_orient_matrix_UB_21 0.0703295000
_diffrn_orient_matrix_UB_22 -0.0083295000
_diffrn_orient_matrix_UB_23 -0.0312034000
_diffrn_orient_matrix_UB_31 -0.0736662000
_diffrn_orient_matrix_UB_32 -0.0182877000
_diffrn_orient_matrix_UB_33 -0.0238822000
_diffrn_radiation_monochromator mirror
_diffrn_radiation_probe x-ray
_diffrn_radiation_type CuK\a
_diffrn_radiation_wavelength 1.54184
_diffrn_reflns_av_R_equivalents 0.0586
_diffrn_reflns_av_unetI/netI 0.0457
_diffrn_reflns_Laue_measured_fraction_full 0.999
_diffrn_reflns_Laue_measured_fraction_max 0.980
_diffrn_reflns_limit_h_max 12
_diffrn_reflns_limit_h_min -18
_diffrn_reflns_limit_k_max 49
_diffrn_reflns_limit_k_min -52
_diffrn_reflns_limit_l_max 40
_diffrn_reflns_limit_l_min -41
_diffrn_reflns_number 160787
_diffrn_reflns_point_group_measured_fraction_full 0.999
_diffrn_reflns_point_group_measured_fraction_max 0.980
_diffrn_reflns_theta_full 67.684
_diffrn_reflns_theta_max 72.912
_diffrn_reflns_theta_min 3.409
_diffrn_source 'micro-focus sealed X-ray tube'
_diffrn_source_type 'SuperNova (Cu) X-ray Source'
_exptl_absorpt_coefficient_mu 6.138
_exptl_absorpt_correction_T_max 1.00000
_exptl_absorpt_correction_T_min 0.57872
_exptl_absorpt_correction_type multi-scan
_exptl_absorpt_process_details
;
CrysAlisPro 1.171.40.53 (Rigaku Oxford Diffraction, 2019)
Empirical absorption correction using spherical harmonics,
 implemented in SCALE3 ABSPACK scaling algorithm.
;
_exptl_crystal_colour 'clear light colourless'
_exptl_crystal_colour_lustre clear
_exptl_crystal_colour_modifier light
_exptl_crystal_colour_primary colourless
_exptl_crystal_density_diffrn 1.161
_exptl_crystal_description block
_exptl_crystal_F_000 7128
_exptl_crystal_recrystallization_method 'Re-crystallisation from solvent'
_exptl_crystal_size_max 0.28
_exptl_crystal_size_mid 0.13
_exptl_crystal_size_min 0.064
_refine_diff_density_max 5.449
_refine_diff_density_min -2.701
_refine_diff_density_rms 0.146
_refine_ls_extinction_method none
_refine_ls_goodness_of_fit_ref 1.020
_refine_ls_hydrogen_treatment constr
_refine_ls_matrix_type full
_refine_ls_number_parameters 2066
_refine_ls_number_reflns 41170
_refine_ls_number_restraints 381
_refine_ls_restrained_S_all 1.022
_refine_ls_R_factor_all 0.0946
_refine_ls_R_factor_gt 0.0751
_refine_ls_shift/su_max 0.003
_refine_ls_shift/su_mean 0.000
_refine_ls_structure_factor_coef Fsqd
_refine_ls_weighting_details 'w=1/[\s^2^(Fo^2^)+(0.1211P)^2^+111.6593P] where P=(Fo^2^+2Fc^2^)/3'
_refine_ls_weighting_scheme calc
_refine_ls_wR_factor_gt 0.2019
_refine_ls_wR_factor_ref 0.2235
_reflns_Friedel_coverage 0.000
_reflns_number_gt 31558
_reflns_number_total 41170
_reflns_threshold_expression 'I > 2\s(I)'
_cod_data_source_file d3ce00592e2.cif
_cod_data_source_block xstr1329
_cod_depositor_comments 'Adding full bibliography for 7247186--7247196.cif.'
_cod_database_code 7247193
_shelx_shelxl_version_number 2017/1
_chemical_oxdiff_formula C36H32N5O12Cd2
_shelx_space_group_comment
;
The symmetry employed for this shelxl refinement is uniquely defined
by the following loop, which should always be used as a source of
symmetry information in preference to the above space-group names.
They are only intended as comments.
;
_reflns_odcompleteness_completeness 99.94
_reflns_odcompleteness_iscentric 1
_reflns_odcompleteness_theta 66.49
_olex2_refinement_description
;
1. Fixed Uiso
 At 1.2 times of:
  All C(H) groups, All N(H) groups
 At 1.5 times of:
  All C(H,H,H) groups, All O(H,H) groups
2. Restrained distances
 N4-C33 = N4-C34
 1.45 with sigma of 0.002
 N8-C66 = N8-C67 = N9-C69 = N9-C70 = N13-C102 = N13-C103 = N18-C138 = N18-C137
 = N22-C147 = N22-C146 = N21-C150 = N21-C149 = N20-C141 = N20-C140 = N19-C144 =
 N19-C143
 1.45 with sigma of 0.002
 N8-C65 = N9-C68 = N13-C101 = N17-C136 = N18-C139 = N4-C32 = N19-C145 = N20-
 C142 = N21-C151 = N22-C148
 1.34 with sigma of 0.002
 O38-C101 = O27-C68 = O26-C65 = O51-C148 = O53-C151 = O49-C139 = O13-C32 = O52-
 C145 = O50-C142
 1.23 with sigma of 0.02
 O22-C64 = O21-C64
 1.23 with sigma of 0.002
3. Uiso/Uaniso restraints and constraints
O22 \\sim C64: within 2A with sigma of 0.04 and sigma for terminal atoms of 0.08
C137 \\sim N18 \\sim O49 \\sim C139 \\sim C138: within 1.7A with sigma of 0.004
and sigma for terminal atoms of 0.008
C148 \\sim O51 \\sim N22 \\sim C146 \\sim C147: within 1.7A with sigma of 0.004
and sigma for terminal atoms of 0.008
O52 \\sim C145 \\sim N19 \\sim C144 \\sim C143: within 1.7A with sigma of 0.004
and sigma for terminal atoms of 0.008
N20 \\sim C142 \\sim O50 \\sim C140 \\sim C141: within 1.7A with sigma of 0.004
and sigma for terminal atoms of 0.008
Uanis(O22) \\sim Ueq, Uanis(C64) \\sim Ueq: with sigma of 0.1 and sigma for
terminal atoms of 0.2
Uanis(C144) \\sim Ueq, Uanis(N19) \\sim Ueq, Uanis(C143) \\sim Ueq, Uanis(C145)
\\sim Ueq, Uanis(O52) \\sim Ueq: with sigma of 0.001 and sigma for terminal
atoms of 0.002
Uanis(C137) \\sim Ueq, Uanis(N18) \\sim Ueq, Uanis(C139) \\sim Ueq, Uanis(O49)
\\sim Ueq, Uanis(C138) \\sim Ueq: with sigma of 0.001 and sigma for terminal
atoms of 0.002
Uanis(N20) \\sim Ueq, Uanis(C142) \\sim Ueq, Uanis(O50) \\sim Ueq, Uanis(C140)
\\sim Ueq, Uanis(C141) \\sim Ueq: with sigma of 0.001 and sigma for terminal
atoms of 0.002
Uanis(O27) \\sim Ueq, Uanis(C68) \\sim Ueq, Uanis(N9) \\sim Ueq, Uanis(C69)
\\sim Ueq, Uanis(C70) \\sim Ueq: with sigma of 0.001 and sigma for terminal
atoms of 0.002
Uanis(O26) \\sim Ueq, Uanis(C65) \\sim Ueq, Uanis(N8) \\sim Ueq, Uanis(C67)
\\sim Ueq, Uanis(C66) \\sim Ueq: with sigma of 0.001 and sigma for terminal
atoms of 0.002
Uanis(O38) \\sim Ueq, Uanis(C101) \\sim Ueq, Uanis(N13) \\sim Ueq, Uanis(C103)
\\sim Ueq, Uanis(C102) \\sim Ueq: with sigma of 0.001 and sigma for terminal
atoms of 0.002
Uanis(C134) \\sim Ueq, Uanis(N17) \\sim Ueq, Uanis(C135) \\sim Ueq, Uanis(C136)
\\sim Ueq, Uanis(O48) \\sim Ueq: with sigma of 0.001 and sigma for terminal
atoms of 0.002
Uanis(C31) \\sim Ueq, Uanis(O12) \\sim Ueq, Uanis(O11) \\sim Ueq: with sigma of
0.001 and sigma for terminal atoms of 0.002
Uanis(O21) = Uanis(O22)
Uanis(C64) = Uanis(C61)
Uanis(O22) = Uanis(C64) = Uanis(O21)
Uanis(C32) = Uanis(O13) = Uanis(N4) = Uanis(C34) = Uanis(C33)
Uanis(C65) = Uanis(O26) = Uanis(N8)
4. Others
 Fixed Sof: O24(0.5) O27(0.75) N8(0.5) N9(0.75) C66(0.5) H66A(0.5) H66B(0.5)
 H66C(0.5) C67(0.5) H67A(0.5) H67B(0.5) H67C(0.5) C68(0.75) H68(0.75) C69(0.75)
 H69A(0.75) H69B(0.75) H69C(0.75) C70(0.75) H70A(0.75) H70B(0.75) H70C(0.75)
 O50(0.5) N20(0.5) C140(0.5) H14B(0.5) H14C(0.5) H14D(0.5) C141(0.5) H14E(0.5)
 H14F(0.5) H14G(0.5) C142(0.5) H142(0.5) O52(0.5) N19(0.5) C143(0.5) H14N(0.5)
 H14O(0.5) H14P(0.5) C144(0.5) H14Q(0.5) H14R(0.5) H14S(0.5) C145(0.5) H145(0.5)
 Fixed Uiso: H13D(0.11258) H13E(0.11258) H13F(0.11258)
5.a Rotating group:
 O10(H10A,H10B), O34(H34A,H34B)
5.b Aromatic/amide H refined with riding coordinates:
 N1(H1), N2(H2), N3(H3), N5(H5), N6(H6), N7(H7), N10(H10), N11(H11), N12(H12),
 N14(H14), N15(H15), N16(H16), C3(H3A), C4(H4), C6(H6A), C7(H7A), C10(H10C),
 C12(H12A), C14(H14A), C17(H17), C18(H18), C20(H20), C21(H21), C25(H25),
 C26(H26), C28(H28), C29(H29), C31(H31), C32(H32), C37(H37), C38(H38), C40(H40),
  C41(H41), C44(H44), C46(H46), C48(H48), C51(H51), C52(H52), C54(H54),
 C55(H55), C59(H59), C60(H60), C62(H62), C63(H63), C65(H65), C68(H68), C73(H73),
  C74(H74), C76(H76), C77(H77), C80(H80), C82(H82), C84(H84), C87(H87),
 C88(H88), C90(H90), C91(H91), C95(H95), C96(H96), C98(H98), C99(H99),
 C101(H101), C106(H106), C107(H107), C109(H109), C110(H110), C113(H113),
 C115(H115), C117(H117), C120(H120), C121(H121), C123(H123), C124(H124),
 C128(H128), C129(H129), C131(H131), C132(H132), C136(H136), C139(H139),
 C142(H142), C148(H148), C145(H145), C151(H151)
5.c Idealised Me refined as rotating group:
 C33(H33A,H33B,H33C), C34(H34C,H34D,H34E), C66(H66A,H66B,H66C), C67(H67A,H67B,
 H67C), C69(H69A,H69B,H69C), C70(H70A,H70B,H70C), C102(H10D,H10E,H10F),
 C103(H10G,H10H,H10I), C134(H13A,H13B,H13C), C135(H13D,H13E,H13F), C137(H13G,
 H13H,H13I), C138(H13J,H13K,H13L), C140(H14B,H14C,H14D), C141(H14E,H14F,H14G),
 C146(H14H,H14I,H14J), C147(H14K,H14L,H14M), C143(H14N,H14O,H14P), C144(H14Q,
 H14R,H14S), C149(H14T,H14U,H14V), C150(H15A,H15B,H15C)
;
_olex2_date_sample_data_collection 2021-03-22
_olex2_submission_special_instructions 'No special instructions were received'
_oxdiff_exptl_absorpt_empirical_details
;
Empirical correction (ABSPACK) includes:
- Absorption correction using spherical harmonics
- Frame scaling
- Detector area scaling
;
_oxdiff_exptl_absorpt_empirical_full_max 1.774
_oxdiff_exptl_absorpt_empirical_full_min 0.720

loop_
_space_group_symop_operation_xyz
'x, y, z'
'-x+1/2, y+1/2, -z+1/2'
'-x, -y, -z'
'x-1/2, -y-1/2, z-1/2'

loop_
_atom_site_label
_atom_site_type_symbol
_atom_site_fract_x
_atom_site_fract_y
_atom_site_fract_z
_atom_site_U_iso_or_equiv
_atom_site_adp_type
_atom_site_occupancy
_atom_site_site_symmetry_order
_atom_site_calc_flag
_atom_site_refinement_flags_posn
_atom_site_refinement_flags_adp
_atom_site_refinement_flags_occupancy
_atom_site_disorder_assembly
_atom_site_disorder_group
Cd1 Cd 0.67065(3) 0.90718(2) 0.42763(2) 0.03110(11) Uani 1 1 d . . . . .
Cd2 Cd 0.26269(3) 0.90894(2) 0.41353(2) 0.03119(11) Uani 1 1 d . . . . .
Cd3 Cd 0.45898(3) 0.86533(2) 0.44814(2) 0.02736(10) Uani 1 1 d . . . . .
Cd4 Cd 0.51130(4) 0.42897(2) 0.42161(2) 0.04818(14) Uani 1 1 d . . . . .
Cd5 Cd 0.71626(5) 0.39575(2) 0.38076(2) 0.05680(16) Uani 1 1 d . . . . .
Cd6 Cd 0.55129(4) 0.34612(2) 0.42095(2) 0.04322(13) Uani 1 1 d . . . . .
Cd7 Cd 0.80292(4) 0.12420(2) -0.10251(2) 0.04201(13) Uani 1 1 d . . . . .
O1 O 0.7375(5) 1.07878(13) 0.8762(2) 0.0661(17) Uani 1 1 d . . . . .
O2 O 0.8871(4) 1.07799(12) 0.87504(17) 0.0548(14) Uani 1 1 d . . . . .
O3 O 0.8961(3) 0.91584(11) 0.84530(14) 0.0408(11) Uani 1 1 d . . . . .
O4 O 0.9129(5) 0.79726(14) 0.8442(3) 0.093(3) Uani 1 1 d . . . . .
O5 O 0.8507(3) 0.63845(11) 0.89760(15) 0.0434(12) Uani 1 1 d . . . . .
O6 O 0.7033(3) 0.63719(11) 0.88472(17) 0.0465(12) Uani 1 1 d . . . . .
O7 O 0.7543(6) 0.82484(13) 0.68013(17) 0.075(2) Uani 1 1 d . . . . .
O8 O 0.6650(4) 0.90435(15) 0.49209(15) 0.0568(15) Uani 1 1 d . . . . .
O9 O 0.5558(3) 0.86803(13) 0.50057(14) 0.0451(12) Uani 1 1 d . . . . .
O10 O 0.8253(4) 0.90306(17) 0.4318(2) 0.0726(19) Uani 1 1 d . . . . .
H10A H 0.866016 0.907190 0.454818 0.109 Uiso 1 1 d GR . . . .
H10B H 0.867159 0.896690 0.411094 0.109 Uiso 1 1 d GR . . . .
O11 O 0.5129(3) 0.90928(10) 0.41868(13) 0.0348(9) Uani 1 1 d . U . . .
O12 O 0.3900(5) 0.93509(16) 0.3957(2) 0.0667(16) Uani 1 1 d . U . . .
O13 O 0.3846(7) 0.82545(19) 0.4780(3) 0.1037(17) Uani 1 1 d D . . . .
O14 O 0.5475(3) 0.83122(11) 0.41798(15) 0.0427(11) Uani 1 1 d . . . . .
O15 O 0.6740(4) 0.85824(11) 0.40358(17) 0.0479(12) Uani 1 1 d . . . . .
O16 O 0.8670(4) 0.74265(13) 0.28611(19) 0.0637(18) Uani 1 1 d . . . . .
O17 O 0.9019(4) 0.67334(11) 0.16038(13) 0.0416(11) Uani 1 1 d . . . . .
O18 O 0.7062(4) 0.60429(14) -0.02574(15) 0.0497(13) Uani 1 1 d . . . . .
O19 O 0.8551(3) 0.60047(10) -0.02526(12) 0.0358(10) Uani 1 1 d . . . . .
O20 O 0.7934(5) 0.60630(14) 0.34252(16) 0.0599(15) Uani 1 1 d . . . . .
O21 O 0.5750(6) 0.47040(15) 0.3942(3) 0.0952(17) Uani 1 1 d D . . . .
O22 O 0.7032(5) 0.44871(14) 0.3809(3) 0.0952(17) Uani 1 1 d D U . . .
O23 O 0.8679(7) 0.4036(2) 0.3744(5) 0.159(6) Uani 1 1 d . . . . .
O24 O 0.6935(9) 0.4024(5) 0.3133(4) 0.091(5) Uani 0.5 1 d . . P . .
O25 O 0.5660(4) 0.38994(11) 0.38617(14) 0.0409(11) Uani 1 1 d . . . . .
O26 O 0.3873(6) 0.4562(2) 0.4464(3) 0.101(2) Uani 1 1 d D U . . .
O27 O 0.5675(6) 0.4414(2) 0.4826(3) 0.063(2) Uani 0.75 1 d D U P . .
O28 O 0.7378(6) 0.34444(16) 0.3676(3) 0.090(2) Uani 1 1 d . . . . .
O29 O 0.6422(5) 0.31088(14) 0.39375(19) 0.0660(17) Uani 1 1 d . . . . .
O30 O 0.8802(4) 0.17715(12) 0.33919(14) 0.0523(14) Uani 1 1 d . . . . .
O31 O 0.8671(3) 0.17220(10) 0.15346(12) 0.0357(10) Uani 1 1 d . . . . .
O32 O 0.8065(4) 0.12182(15) -0.03699(15) 0.0577(15) Uani 1 1 d . . . . .
O33 O 0.9543(4) 0.11649(11) -0.04756(13) 0.0443(12) Uani 1 1 d . . . . .
O34 O 0.6711(6) 0.15098(19) -0.0917(2) 0.091(2) Uani 1 1 d . . . . .
H34A H 0.630426 0.147076 -0.073293 0.136 Uiso 1 1 d GR . . . .
H34B H 0.648522 0.167599 -0.104814 0.136 Uiso 1 1 d GR . . . .
O35 O 1.0101(5) 0.05673(13) 0.24810(16) 0.0691(19) Uani 1 1 d . . . . .
O36 O 1.1911(4) -0.06378(12) 0.36238(17) 0.0564(15) Uani 1 1 d . . . . .
O37 O 1.1975(5) -0.04013(12) 0.41949(17) 0.0595(16) Uani 1 1 d . . . . .
O38 O 0.5054(5) 0.31191(17) 0.4690(2) 0.0710(17) Uani 1 1 d D U . . .
O39 O 0.7509(7) 0.39697(18) 0.4471(2) 0.089(2) Uani 1 1 d . . . . .
O40 O 0.6594(6) 0.3601(2) 0.4629(2) 0.088(2) Uani 1 1 d . . . . .
O41 O 0.8979(6) 0.41864(14) 0.64630(18) 0.083(2) Uani 1 1 d . . . . .
O42 O 0.8807(4) 0.28597(11) 0.72785(18) 0.0512(13) Uani 1 1 d . . . . .
O43 O 0.8113(6) 0.15697(16) 0.8442(2) 0.086(2) Uani 1 1 d . . . . .
O44 O 0.9105(5) 0.16655(15) 0.8910(2) 0.0677(17) Uani 1 1 d . . . . .
O45 O 1.0033(5) 0.40324(14) 0.82677(17) 0.0696(19) Uani 1 1 d . . . . .
O46 O 1.1718(4) 0.53807(12) 0.91712(19) 0.0608(16) Uani 1 1 d . . . . .
O47 O 1.1809(4) 0.56810(13) 0.86489(18) 0.0564(14) Uani 1 1 d . . . . .
N1 N 0.7872(5) 0.93972(13) 0.80712(19) 0.0502(17) Uani 1 1 d . . . . .
H1 H 0.747621 0.936878 0.788274 0.060 Uiso 1 1 calc R . . . .
N2 N 0.7888(4) 0.77359(12) 0.81519(18) 0.0376(12) Uani 1 1 d . . . . .
H2 H 0.746284 0.776650 0.797636 0.045 Uiso 1 1 calc R . . . .
N3 N 0.7260(4) 0.87697(13) 0.67631(16) 0.0390(13) Uani 1 1 d . . . . .
H3 H 0.724659 0.894391 0.689365 0.047 Uiso 1 1 calc R . . . .
N4 N 0.3937(7) 0.7943(2) 0.5342(3) 0.1037(17) Uani 1 1 d D . . . .
N5 N 0.7529(4) 0.72426(13) 0.32460(16) 0.0359(12) Uani 1 1 d . . . . .
H5 H 0.725945 0.707088 0.331193 0.043 Uiso 1 1 calc R . . . .
N6 N 0.7904(5) 0.6364(2) 0.15523(19) 0.064(2) Uani 1 1 d . . . . .
H6 H 0.752376 0.625884 0.168851 0.076 Uiso 1 1 calc R . . . .
N7 N 0.7466(5) 0.57857(14) 0.28901(19) 0.0470(15) Uani 1 1 d . . . . .
H7 H 0.740453 0.578286 0.263700 0.056 Uiso 1 1 calc R . . . .
N8 N 0.2968(9) 0.4638(5) 0.5018(5) 0.101(2) Uani 0.5 1 d D U P . .
N9 N 0.6520(7) 0.4607(3) 0.5340(3) 0.076(3) Uani 0.75 1 d D U P . .
N10 N 0.8838(4) 0.21662(12) 0.29368(17) 0.0384(12) Uani 1 1 d . . . . .
H10 H 0.903372 0.221502 0.270804 0.046 Uiso 1 1 calc R . . . .
N11 N 0.9559(4) 0.12987(12) 0.14024(15) 0.0333(11) Uani 1 1 d . . . . .
H11 H 0.994433 0.116642 0.150298 0.040 Uiso 1 1 calc R . . . .
N12 N 1.0366(4) 0.07231(12) 0.31132(16) 0.0349(12) Uani 1 1 d . . . . .
H12 H 1.032718 0.088160 0.327073 0.042 Uiso 1 1 calc R . . . .
N13 N 0.5477(6) 0.2864(2) 0.5251(2) 0.085(3) Uani 1 1 d D U . . .
N14 N 0.8678(5) 0.36898(16) 0.62663(19) 0.0531(17) Uani 1 1 d . . . . .
H14 H 0.872723 0.349524 0.633767 0.064 Uiso 1 1 calc R . . . .
N15 N 0.9542(4) 0.29244(13) 0.78707(18) 0.0412(13) Uani 1 1 d . . . . .
H15 H 0.988182 0.305135 0.800779 0.049 Uiso 1 1 calc R . . . .
N16 N 1.0364(4) 0.44140(13) 0.78194(18) 0.0403(13) Uani 1 1 d . . . . .
H16 H 1.034230 0.445836 0.757167 0.048 Uiso 1 1 calc R . . . .
C1 C 0.8115(7) 1.06426(19) 0.8696(3) 0.059(2) Uani 1 1 d . . . . .
C2 C 0.8067(6) 1.03131(17) 0.8543(2) 0.0507(19) Uani 1 1 d . . . . .
C3 C 0.7238(7) 1.0172(2) 0.8485(4) 0.076(3) Uani 1 1 d . . . . .
H3A H 0.671105 1.028342 0.853903 0.092 Uiso 1 1 calc R . . . .
C4 C 0.7174(7) 0.98601(19) 0.8343(3) 0.068(3) Uani 1 1 d . . . . .
H4 H 0.661156 0.975972 0.832098 0.082 Uiso 1 1 calc R . . . .
C5 C 0.7948(6) 0.97067(16) 0.8239(2) 0.0485(19) Uani 1 1 d . . . . .
C6 C 0.8794(6) 0.98433(17) 0.8291(3) 0.0526(19) Uani 1 1 d . . . . .
H6A H 0.931766 0.973339 0.822692 0.063 Uiso 1 1 calc R . . . .
C7 C 0.8848(6) 1.01516(19) 0.8442(3) 0.056(2) Uani 1 1 d . . . . .
H7A H 0.941280 1.024871 0.847453 0.068 Uiso 1 1 calc R . . . .
C8 C 0.8377(5) 0.91481(15) 0.8188(2) 0.0367(14) Uani 1 1 d . . . . .
C9 C 0.8188(4) 0.88435(14) 0.79709(18) 0.0311(13) Uani 1 1 d . . . . .
C10 C 0.7911(4) 0.88318(14) 0.75749(19) 0.0318(13) Uani 1 1 d . . . . .
H10C H 0.778693 0.901882 0.743930 0.038 Uiso 1 1 calc R . . . .
C11 C 0.7816(4) 0.85439(14) 0.73797(18) 0.0324(13) Uani 1 1 d . . . . .
C12 C 0.7980(5) 0.82648(14) 0.75941(19) 0.0363(14) Uani 1 1 d . . . . .
H12A H 0.790887 0.806994 0.746979 0.044 Uiso 1 1 calc R . . . .
C13 C 0.8244(4) 0.82766(14) 0.79862(19) 0.0323(13) Uani 1 1 d . . . . .
C14 C 0.8343(5) 0.85653(14) 0.81777(19) 0.0341(13) Uani 1 1 d . . . . .
H14A H 0.851399 0.857192 0.844398 0.041 Uiso 1 1 calc R . . . .
C15 C 0.8466(5) 0.79813(15) 0.8219(2) 0.0421(16) Uani 1 1 d . . . . .
C16 C 0.7899(5) 0.74391(14) 0.83339(19) 0.0346(14) Uani 1 1 d . . . . .
C17 C 0.7123(5) 0.72539(17) 0.8285(3) 0.0494(19) Uani 1 1 d . . . . .
H17 H 0.662999 0.733047 0.813551 0.059 Uiso 1 1 calc R . . . .
C18 C 0.7072(5) 0.69569(17) 0.8456(2) 0.0471(18) Uani 1 1 d . . . . .
H18 H 0.654354 0.683727 0.842624 0.057 Uiso 1 1 calc R . . . .
C19 C 0.7825(5) 0.68374(14) 0.8673(2) 0.0361(14) Uani 1 1 d . . . . .
C20 C 0.8596(5) 0.70204(15) 0.8716(2) 0.0358(14) Uani 1 1 d . . . . .
H20 H 0.909629 0.694227 0.885894 0.043 Uiso 1 1 calc R . . . .
C21 C 0.8638(5) 0.73208(15) 0.8549(2) 0.0366(14) Uani 1 1 d . . . . .
H21 H 0.916377 0.744180 0.858127 0.044 Uiso 1 1 calc R . . . .
C22 C 0.7778(4) 0.65125(15) 0.88487(18) 0.0330(13) Uani 1 1 d . . . . .
C23 C 0.7534(5) 0.85080(16) 0.6956(2) 0.0395(15) Uani 1 1 d . . . . .
C24 C 0.6988(5) 0.87778(16) 0.63535(19) 0.0366(14) Uani 1 1 d . . . . .
C25 C 0.7323(6) 0.90193(18) 0.6123(2) 0.0495(19) Uani 1 1 d . . . . .
H25 H 0.772768 0.916533 0.623436 0.059 Uiso 1 1 calc R . . . .
C26 C 0.7065(5) 0.90461(18) 0.5729(2) 0.0456(17) Uani 1 1 d . . . . .
H26 H 0.728830 0.921098 0.557782 0.055 Uiso 1 1 calc R . . . .
C27 C 0.6472(5) 0.88264(17) 0.5558(2) 0.0412(15) Uani 1 1 d . . . . .
C28 C 0.6130(5) 0.85883(18) 0.5794(2) 0.0410(15) Uani 1 1 d . . . . .
H28 H 0.570872 0.844644 0.568558 0.049 Uiso 1 1 calc R . . . .
C29 C 0.6399(6) 0.85567(17) 0.6187(2) 0.0453(17) Uani 1 1 d . . . . .
H29 H 0.618699 0.838928 0.633688 0.054 Uiso 1 1 calc R . . . .
C30 C 0.6216(5) 0.88476(17) 0.51270(19) 0.0391(15) Uani 1 1 d . . . . .
C31 C 0.4711(7) 0.9318(2) 0.4023(3) 0.067(2) Uani 1 1 d . U . . .
H31 H 0.507478 0.948386 0.394049 0.081 Uiso 1 1 calc R . . . .
C32 C 0.4270(10) 0.8108(3) 0.5041(3) 0.1037(17) Uani 1 1 d D . . . .
H32 H 0.490061 0.811132 0.502577 0.124 Uiso 1 1 calc R . . . .
C33 C 0.2961(7) 0.7983(3) 0.5369(4) 0.1037(17) Uani 1 1 d D . . . .
H33A H 0.282799 0.808328 0.561546 0.156 Uiso 1 1 calc GR . . . .
H33B H 0.266894 0.778053 0.535564 0.156 Uiso 1 1 calc GR . . . .
H33C H 0.273939 0.811326 0.515493 0.156 Uiso 1 1 calc GR . . . .
C34 C 0.4579(9) 0.7779(3) 0.5603(4) 0.1037(17) Uani 1 1 d D . . . .
H34C H 0.515499 0.776177 0.547760 0.156 Uiso 1 1 calc GR . . . .
H34D H 0.435205 0.757147 0.565852 0.156 Uiso 1 1 calc GR . . . .
H34E H 0.465594 0.789534 0.584471 0.156 Uiso 1 1 calc GR . . . .
C35 C 0.6249(5) 0.83397(15) 0.40330(19) 0.0349(14) Uani 1 1 d . . . . .
C36 C 0.6611(5) 0.80537(16) 0.3827(2) 0.0383(15) Uani 1 1 d . . . . .
C37 C 0.7376(6) 0.80739(18) 0.3603(3) 0.054(2) Uani 1 1 d . . . . .
H37 H 0.767554 0.826653 0.358082 0.065 Uiso 1 1 calc R . . . .
C38 C 0.7704(6) 0.78108(19) 0.3410(3) 0.053(2) Uani 1 1 d . . . . .
H38 H 0.822328 0.782645 0.326057 0.064 Uiso 1 1 calc R . . . .
C39 C 0.7250(5) 0.75210(16) 0.3440(2) 0.0374(14) Uani 1 1 d . . . . .
C40 C 0.6486(5) 0.74999(15) 0.36650(19) 0.0359(14) Uani 1 1 d . . . . .
H40 H 0.618540 0.730750 0.368791 0.043 Uiso 1 1 calc R . . . .
C41 C 0.6164(5) 0.77647(15) 0.38572(19) 0.0359(14) Uani 1 1 d . . . . .
H41 H 0.564585 0.774934 0.400731 0.043 Uiso 1 1 calc R . . . .
C42 C 0.8173(5) 0.72144(16) 0.2968(2) 0.0397(15) Uani 1 1 d . . . . .
C43 C 0.8200(4) 0.68911(15) 0.27808(19) 0.0349(14) Uani 1 1 d . . . . .
C44 C 0.8318(4) 0.68764(16) 0.23758(19) 0.0351(13) Uani 1 1 d . . . . .
H44 H 0.842766 0.705919 0.223222 0.042 Uiso 1 1 calc R . . . .
C45 C 0.8271(5) 0.65848(16) 0.21893(19) 0.0365(14) Uani 1 1 d . . . . .
C46 C 0.8075(5) 0.63086(16) 0.2399(2) 0.0382(15) Uani 1 1 d . . . . .
H46 H 0.799515 0.611695 0.226840 0.046 Uiso 1 1 calc R . . . .
C47 C 0.8001(5) 0.63259(15) 0.2807(2) 0.0367(14) Uani 1 1 d . . . . .
C48 C 0.8063(4) 0.66199(16) 0.29947(19) 0.0357(14) Uani 1 1 d . . . . .
H48 H 0.800988 0.663207 0.326709 0.043 Uiso 1 1 calc R . . . .
C49 C 0.8438(5) 0.65691(17) 0.1752(2) 0.0409(15) Uani 1 1 d . . . . .
C50 C 0.7897(6) 0.6303(2) 0.1144(2) 0.056(2) Uani 1 1 d . . . . .
C51 C 0.8705(5) 0.62533(19) 0.0952(2) 0.0458(17) Uani 1 1 d . . . . .
H51 H 0.926180 0.627302 0.108723 0.055 Uiso 1 1 calc R . . . .
C52 C 0.8669(5) 0.61739(18) 0.0554(2) 0.0421(16) Uani 1 1 d . . . . .
H52 H 0.920825 0.613936 0.042397 0.051 Uiso 1 1 calc R . . . .
C53 C 0.7850(5) 0.61453(19) 0.0349(2) 0.0448(17) Uani 1 1 d . . . . .
C54 C 0.7043(6) 0.6193(2) 0.0547(3) 0.061(2) Uani 1 1 d . . . . .
H54 H 0.648384 0.617051 0.041422 0.074 Uiso 1 1 calc R . . . .
C55 C 0.7079(6) 0.6274(3) 0.0943(3) 0.071(3) Uani 1 1 d . . . . .
H55 H 0.654148 0.630991 0.107360 0.086 Uiso 1 1 calc R . . . .
C56 C 0.7817(5) 0.60646(15) -0.0081(2) 0.0380(15) Uani 1 1 d . . . . .
C57 C 0.7807(6) 0.60452(18) 0.3063(2) 0.0471(17) Uani 1 1 d . . . . .
C58 C 0.7198(6) 0.55117(17) 0.3106(2) 0.0489(18) Uani 1 1 d . . . . .
C59 C 0.7502(7) 0.5225(2) 0.3002(4) 0.086(4) Uani 1 1 d . . . . .
H59 H 0.786184 0.520364 0.278259 0.103 Uiso 1 1 calc R . . . .
C60 C 0.7280(8) 0.4961(2) 0.3223(5) 0.099(5) Uani 1 1 d . . . . .
H60 H 0.751649 0.476476 0.315860 0.119 Uiso 1 1 calc R . . . .
C61 C 0.6721(10) 0.4988(2) 0.3532(5) 0.0952(17) Uani 1 1 d . . . . .
C62 C 0.6325(8) 0.5274(2) 0.3601(3) 0.071(3) Uani 1 1 d . . . . .
H62 H 0.587557 0.528856 0.378791 0.086 Uiso 1 1 calc R . . . .
C63 C 0.6576(7) 0.55405(19) 0.3402(3) 0.062(2) Uani 1 1 d . . . . .
H63 H 0.633377 0.573670 0.346510 0.075 Uiso 1 1 calc R . . . .
C64 C 0.6482(6) 0.4705(2) 0.3775(4) 0.0952(17) Uani 1 1 d D U . . .
C65 C 0.3745(9) 0.4626(3) 0.4821(4) 0.101(2) Uani 1 1 d D U . . .
H65 H 0.426886 0.467255 0.497067 0.121 Uiso 1 1 calc R . . . .
C66 C 0.2141(13) 0.4510(6) 0.4837(7) 0.087(7) Uani 0.5 1 d D U P . .
H66A H 0.170701 0.467738 0.479456 0.131 Uiso 0.5 1 calc GR . P . .
H66B H 0.189080 0.435370 0.500773 0.131 Uiso 0.5 1 calc GR . P . .
H66C H 0.227819 0.441501 0.458842 0.131 Uiso 0.5 1 calc GR . P . .
C67 C 0.300(2) 0.4702(8) 0.5438(5) 0.124(10) Uani 0.5 1 d D U P . .
H67A H 0.276206 0.452313 0.557678 0.187 Uiso 0.5 1 calc GR . P . .
H67B H 0.263397 0.488496 0.549145 0.187 Uiso 0.5 1 calc GR . P . .
H67C H 0.361516 0.474015 0.552497 0.187 Uiso 0.5 1 calc GR . P . .
C68 C 0.6406(8) 0.4519(3) 0.4962(3) 0.065(3) Uani 0.75 1 d D U P . .
H68 H 0.689439 0.453754 0.479500 0.078 Uiso 0.75 1 calc R . P . .
C69 C 0.5795(10) 0.4586(4) 0.5620(5) 0.098(5) Uani 0.75 1 d D U P . .
H69A H 0.521816 0.457944 0.548023 0.147 Uiso 0.75 1 calc GR . P . .
H69B H 0.581633 0.476715 0.579079 0.147 Uiso 0.75 1 calc GR . P . .
H69C H 0.587169 0.439721 0.577476 0.147 Uiso 0.75 1 calc GR . P . .
C70 C 0.7389(10) 0.4737(5) 0.5475(7) 0.130(7) Uani 0.75 1 d D U P . .
H70A H 0.769984 0.458486 0.564053 0.195 Uiso 0.75 1 calc GR . P . .
H70B H 0.728865 0.492676 0.562212 0.195 Uiso 0.75 1 calc GR . P . .
H70C H 0.775192 0.478364 0.525142 0.195 Uiso 0.75 1 calc GR . P . .
C71 C 0.7091(7) 0.3175(2) 0.3734(3) 0.060(2) Uani 1 1 d . . . . .
C72 C 0.7568(6) 0.29058(17) 0.3534(2) 0.0470(17) Uani 1 1 d . . . . .
C73 C 0.8203(7) 0.29647(19) 0.3261(3) 0.067(3) Uani 1 1 d . . . . .
H73 H 0.835402 0.317252 0.320181 0.080 Uiso 1 1 calc R . . . .
C74 C 0.8630(7) 0.27190(18) 0.3071(3) 0.060(2) Uani 1 1 d . . . . .
H74 H 0.906033 0.276386 0.288254 0.072 Uiso 1 1 calc R . . . .
C75 C 0.8427(5) 0.24081(16) 0.3156(2) 0.0407(15) Uani 1 1 d . . . . .
C76 C 0.7785(6) 0.23490(17) 0.3439(2) 0.055(2) Uani 1 1 d . . . . .
H76 H 0.764374 0.214157 0.350423 0.065 Uiso 1 1 calc R . . . .
C77 C 0.7353(6) 0.25975(19) 0.3626(2) 0.055(2) Uani 1 1 d . . . . .
H77 H 0.691745 0.255566 0.381247 0.066 Uiso 1 1 calc R . . . .
C78 C 0.8950(5) 0.18609(15) 0.30587(18) 0.0351(14) Uani 1 1 d . . . . .
C79 C 0.9247(4) 0.16291(14) 0.27533(19) 0.0318(13) Uani 1 1 d . . . . .
C80 C 0.9151(4) 0.16835(14) 0.23500(17) 0.0287(12) Uani 1 1 d . . . . .
H80 H 0.896036 0.188076 0.225912 0.034 Uiso 1 1 calc R . . . .
C81 C 0.9338(4) 0.14456(14) 0.20812(18) 0.0316(13) Uani 1 1 d . . . . .
C82 C 0.9629(5) 0.11504(15) 0.22210(19) 0.0349(14) Uani 1 1 d . . . . .
H82 H 0.974002 0.098816 0.204342 0.042 Uiso 1 1 calc R . . . .
C83 C 0.9754(5) 0.10979(15) 0.26241(18) 0.0326(13) Uani 1 1 d . . . . .
C84 C 0.9546(4) 0.13328(15) 0.28890(18) 0.0313(13) Uani 1 1 d . . . . .
H84 H 0.960419 0.129440 0.315867 0.038 Uiso 1 1 calc R . . . .
C85 C 0.9171(4) 0.15052(14) 0.16501(19) 0.0323(13) Uani 1 1 d . . . . .
C86 C 0.9382(5) 0.12824(14) 0.09918(18) 0.0343(13) Uani 1 1 d . . . . .
C87 C 1.0098(5) 0.12422(19) 0.0741(2) 0.0424(16) Uani 1 1 d . . . . .
H87 H 1.069228 0.123451 0.084327 0.051 Uiso 1 1 calc R . . . .
C88 C 0.9933(5) 0.12130(19) 0.0336(2) 0.0454(17) Uani 1 1 d . . . . .
H88 H 1.041737 0.118619 0.016865 0.054 Uiso 1 1 calc R . . . .
C89 C 0.9060(5) 0.12238(15) 0.01836(18) 0.0367(14) Uani 1 1 d . . . . .
C90 C 0.8337(6) 0.1257(2) 0.0439(2) 0.059(2) Uani 1 1 d . . . . .
H90 H 0.774233 0.125809 0.033779 0.071 Uiso 1 1 calc R . . . .
C91 C 0.8499(5) 0.1287(2) 0.0842(2) 0.055(2) Uani 1 1 d . . . . .
H91 H 0.801558 0.131140 0.101063 0.066 Uiso 1 1 calc R . . . .
C92 C 0.8886(6) 0.12003(16) -0.0248(2) 0.0466(18) Uani 1 1 d . . . . .
C93 C 1.0084(5) 0.07701(15) 0.2732(2) 0.0388(15) Uani 1 1 d . . . . .
C94 C 1.0715(4) 0.04392(14) 0.32749(19) 0.0329(13) Uani 1 1 d . . . . .
C95 C 1.0964(6) 0.01807(17) 0.3053(2) 0.0468(18) Uani 1 1 d . . . . .
H95 H 1.091456 0.018802 0.277863 0.056 Uiso 1 1 calc R . . . .
C96 C 1.1286(5) -0.00889(18) 0.3241(2) 0.0468(17) Uani 1 1 d . . . . .
H96 H 1.143401 -0.026360 0.308893 0.056 Uiso 1 1 calc R . . . .
C97 C 1.1396(4) -0.01079(15) 0.3646(2) 0.0377(14) Uani 1 1 d . . . . .
C98 C 1.1168(5) 0.01533(16) 0.3870(2) 0.0433(16) Uani 1 1 d . . . . .
H98 H 1.125015 0.014807 0.414350 0.052 Uiso 1 1 calc R . . . .
C99 C 1.0817(5) 0.04235(15) 0.3686(2) 0.0399(15) Uani 1 1 d . . . . .
H99 H 1.064798 0.059545 0.383898 0.048 Uiso 1 1 calc R . . . .
C100 C 1.1783(5) -0.04010(16) 0.3834(2) 0.0422(16) Uani 1 1 d . . . . .
C101 C 0.5645(6) 0.2979(2) 0.4892(2) 0.063(2) Uani 1 1 d D U . . .
H101 H 0.622211 0.295275 0.479080 0.076 Uiso 1 1 calc R . . . .
C102 C 0.4603(7) 0.2915(4) 0.5429(4) 0.106(4) Uani 1 1 d D U . . .
H10D H 0.423487 0.304979 0.526236 0.159 Uiso 1 1 calc GR . . . .
H10E H 0.469409 0.301212 0.568296 0.159 Uiso 1 1 calc GR . . . .
H10F H 0.430153 0.271508 0.545985 0.159 Uiso 1 1 calc GR . . . .
C103 C 0.6167(9) 0.2677(3) 0.5457(4) 0.116(5) Uani 1 1 d D U . . .
H10G H 0.664048 0.262428 0.527933 0.174 Uiso 1 1 calc GR . . . .
H10H H 0.589753 0.248646 0.555411 0.174 Uiso 1 1 calc GR . . . .
H10I H 0.642036 0.279634 0.567502 0.174 Uiso 1 1 calc GR . . . .
C104 C 0.7194(7) 0.3786(3) 0.4712(3) 0.068(3) Uani 1 1 d . . . . .
C105 C 0.7591(8) 0.3777(3) 0.5131(3) 0.077(3) Uani 1 1 d . . . . .
C106 C 0.8232(9) 0.3984(3) 0.5255(3) 0.088(4) Uani 1 1 d . . . . .
H106 H 0.843993 0.413799 0.508335 0.105 Uiso 1 1 calc R . . . .
C107 C 0.8590(11) 0.3967(3) 0.5647(4) 0.103(5) Uani 1 1 d . . . . .
H107 H 0.902237 0.411328 0.573612 0.124 Uiso 1 1 calc R . . . .
C108 C 0.8305(6) 0.3742(2) 0.5888(2) 0.057(2) Uani 1 1 d . . . . .
C109 C 0.7728(7) 0.3511(2) 0.5743(3) 0.068(3) Uani 1 1 d . . . . .
H109 H 0.758832 0.333716 0.589873 0.082 Uiso 1 1 calc R . . . .
C110 C 0.7360(8) 0.3536(2) 0.5369(3) 0.070(3) Uani 1 1 d . . . . .
H110 H 0.694432 0.338508 0.527704 0.084 Uiso 1 1 calc R . . . .
C111 C 0.8967(6) 0.39039(17) 0.6531(2) 0.0488(18) Uani 1 1 d . . . . .
C112 C 0.9230(5) 0.37795(15) 0.6931(2) 0.0374(14) Uani 1 1 d . . . . .
C113 C 0.9174(5) 0.34662(15) 0.7038(2) 0.0394(15) Uani 1 1 d . . . . .
H113 H 0.899915 0.331605 0.685005 0.047 Uiso 1 1 calc R . . . .
C114 C 0.9376(5) 0.33714(15) 0.7425(2) 0.0350(14) Uani 1 1 d . . . . .
C115 C 0.9619(5) 0.35952(15) 0.7707(2) 0.0373(14) Uani 1 1 d . . . . .
H115 H 0.972032 0.353442 0.796834 0.045 Uiso 1 1 calc R . . . .
C116 C 0.9713(5) 0.39121(15) 0.7599(2) 0.0356(14) Uani 1 1 d . . . . .
C117 C 0.9500(5) 0.40028(15) 0.7215(2) 0.0371(14) Uani 1 1 d . . . . .
H117 H 0.953800 0.421492 0.714482 0.045 Uiso 1 1 calc R . . . .
C118 C 0.9223(5) 0.30287(15) 0.7517(2) 0.0413(16) Uani 1 1 d . . . . .
C119 C 0.9364(6) 0.26209(17) 0.8037(2) 0.0480(18) Uani 1 1 d . . . . .
C120 C 0.8725(10) 0.2414(3) 0.7873(5) 0.118(6) Uani 1 1 d . . . . .
H120 H 0.840941 0.246709 0.764012 0.142 Uiso 1 1 calc R . . . .
C121 C 0.8559(10) 0.2129(3) 0.8058(4) 0.112(6) Uani 1 1 d . . . . .
H121 H 0.814212 0.198917 0.794149 0.135 Uiso 1 1 calc R . . . .
C122 C 0.8979(7) 0.20469(18) 0.8398(3) 0.057(2) Uani 1 1 d . . . . .
C123 C 0.9614(9) 0.2246(2) 0.8549(3) 0.084(4) Uani 1 1 d . . . . .
H123 H 0.993173 0.219269 0.878104 0.100 Uiso 1 1 calc R . . . .
C124 C 0.9800(8) 0.2533(2) 0.8361(3) 0.077(3) Uani 1 1 d . . . . .
H124 H 1.024804 0.266508 0.846880 0.093 Uiso 1 1 calc R . . . .
C125 C 0.8733(7) 0.1740(2) 0.8598(3) 0.060(2) Uani 1 1 d . . . . .
C126 C 1.0050(5) 0.41255(16) 0.7925(2) 0.0416(16) Uani 1 1 d . . . . .
C127 C 1.0724(5) 0.46490(16) 0.8076(2) 0.0434(16) Uani 1 1 d . . . . .
C128 C 1.0915(5) 0.49359(17) 0.7903(2) 0.0478(18) Uani 1 1 d . . . . .
H128 H 1.082103 0.496522 0.763252 0.057 Uiso 1 1 calc R . . . .
C129 C 1.1256(5) 0.51831(18) 0.8143(3) 0.0502(19) Uani 1 1 d . . . . .
H129 H 1.138932 0.537735 0.802990 0.060 Uiso 1 1 calc R . . . .
C130 C 1.1392(5) 0.51419(17) 0.8540(3) 0.0469(17) Uani 1 1 d . . . . .
C131 C 1.1205(7) 0.48537(19) 0.8707(3) 0.062(2) Uani 1 1 d . . . . .
H131 H 1.126530 0.482792 0.897880 0.075 Uiso 1 1 calc R . . . .
C132 C 1.0922(7) 0.45976(17) 0.8469(2) 0.056(2) Uani 1 1 d . . . . .
H132 H 1.086976 0.439626 0.857608 0.068 Uiso 1 1 calc R . . . .
C133 C 1.1674(5) 0.54155(19) 0.8802(3) 0.0496(18) Uani 1 1 d . . . . .
O48 O 0.8010(4) 0.44032(14) 0.78821(19) 0.0590(14) Uani 1 1 d . U . . .
N17 N 0.8473(5) 0.48985(14) 0.8046(2) 0.0526(16) Uani 1 1 d D U . . .
C134 C 0.8740(8) 0.5125(3) 0.8335(3) 0.075(3) Uani 1 1 d . U . . .
H13A H 0.934389 0.519767 0.828472 0.112 Uiso 1 1 calc GR . . . .
H13B H 0.873016 0.502945 0.859191 0.112 Uiso 1 1 calc GR . . . .
H13C H 0.832538 0.530020 0.832413 0.112 Uiso 1 1 calc GR . . . .
C135 C 0.8404(9) 0.4993(3) 0.7632(4) 0.093(4) Uani 1 1 d . U . . .
H13D H 0.778539 0.497166 0.753719 0.113 Uiso 1 1 calc GR . . . .
H13E H 0.879034 0.486061 0.747877 0.113 Uiso 1 1 calc GR . . . .
H13F H 0.859235 0.520948 0.760695 0.113 Uiso 1 1 calc GR . . . .
C136 C 0.8247(6) 0.46006(15) 0.8135(3) 0.063(2) Uani 1 1 d D U . . .
H136 H 0.826879 0.453918 0.839843 0.076 Uiso 1 1 calc R . . . .
O49 O 1.2090(7) 0.7242(3) 0.5190(3) 0.117(3) Uani 1 1 d D U . . .
N18 N 1.0994(8) 0.7018(3) 0.5567(4) 0.116(3) Uani 1 1 d D U . . .
C137 C 1.0452(12) 0.7291(3) 0.5670(6) 0.140(4) Uani 1 1 d D U . . .
H13G H 0.983559 0.726036 0.557705 0.211 Uiso 1 1 calc GR . . . .
H13H H 1.069853 0.747643 0.555077 0.211 Uiso 1 1 calc GR . . . .
H13I H 1.046512 0.731543 0.595202 0.211 Uiso 1 1 calc GR . . . .
C138 C 1.0747(12) 0.6706(3) 0.5707(5) 0.125(4) Uani 1 1 d D U . . .
H13J H 1.037195 0.672696 0.593304 0.187 Uiso 1 1 calc GR . . . .
H13K H 1.128809 0.659037 0.577942 0.187 Uiso 1 1 calc GR . . . .
H13L H 1.041623 0.659484 0.550185 0.187 Uiso 1 1 calc GR . . . .
C139 C 1.1771(8) 0.7027(4) 0.5369(4) 0.108(3) Uani 1 1 d D U . . .
H139 H 1.210804 0.684047 0.537261 0.129 Uiso 1 1 calc R . . . .
O50 O 1.1277(6) 0.6992(2) 0.3719(3) 0.0386(19) Uani 0.5 1 d D U P . .
N20 N 1.0610(9) 0.7416(3) 0.3941(4) 0.061(2) Uani 0.5 1 d D U P . .
C140 C 1.1262(13) 0.7505(5) 0.4250(5) 0.079(4) Uani 0.5 1 d D U P . .
H14B H 1.117628 0.772342 0.431680 0.118 Uiso 0.5 1 calc GR . P . .
H14C H 1.186835 0.747499 0.415847 0.118 Uiso 0.5 1 calc GR . P . .
H14D H 1.117397 0.737620 0.447870 0.118 Uiso 0.5 1 calc GR . P . .
C141 C 0.9888(12) 0.7633(4) 0.3828(6) 0.073(4) Uani 0.5 1 d D U P . .
H14E H 0.934747 0.758110 0.396587 0.109 Uiso 0.5 1 calc GR . P . .
H14F H 0.976684 0.761829 0.354831 0.109 Uiso 0.5 1 calc GR . P . .
H14G H 1.007172 0.784534 0.389302 0.109 Uiso 0.5 1 calc GR . P . .
C142 C 1.0695(11) 0.7170(3) 0.3695(5) 0.058(2) Uani 0.5 1 d D U P . .
H142 H 1.025850 0.714433 0.349329 0.069 Uiso 0.5 1 calc R . P . .
O51 O 0.9807(5) 0.52788(16) 0.2982(2) 0.0716(17) Uani 1 1 d D U . . .
N22 N 0.9401(9) 0.5242(3) 0.3634(3) 0.112(2) Uani 1 1 d D U . . .
C146 C 0.8997(12) 0.5408(4) 0.3960(4) 0.134(4) Uani 1 1 d D U . . .
H14H H 0.847460 0.529306 0.404500 0.201 Uiso 1 1 calc GR . . . .
H14I H 0.881319 0.561574 0.387518 0.201 Uiso 1 1 calc GR . . . .
H14J H 0.943441 0.542510 0.417425 0.201 Uiso 1 1 calc GR . . . .
C147 C 0.9614(12) 0.4907(3) 0.3628(5) 0.130(4) Uani 1 1 d D U . . .
H14K H 1.012261 0.486638 0.380516 0.196 Uiso 1 1 calc GR . . . .
H14L H 0.976440 0.484539 0.336577 0.196 Uiso 1 1 calc GR . . . .
H14M H 0.909601 0.478882 0.371104 0.196 Uiso 1 1 calc GR . . . .
C148 C 0.9499(10) 0.5389(3) 0.3287(3) 0.099(2) Uani 1 1 d D U . . .
H148 H 0.931174 0.559889 0.327554 0.119 Uiso 1 1 calc R . . . .
O52 O 0.9750(5) 0.88466(15) 0.6220(2) 0.0182(13) Uani 0.5 1 d D U P . .
N19 N 0.9141(10) 0.8504(3) 0.5793(3) 0.058(2) Uani 0.5 1 d D U P . .
C143 C 0.9262(15) 0.8705(4) 0.5452(5) 0.074(4) Uani 0.5 1 d D U P . .
H14N H 0.974512 0.862347 0.529748 0.110 Uiso 0.5 1 calc GR . P . .
H14O H 0.941215 0.891575 0.553849 0.110 Uiso 0.5 1 calc GR . P . .
H14P H 0.870784 0.871024 0.529517 0.110 Uiso 0.5 1 calc GR . P . .
C144 C 0.8572(13) 0.8227(4) 0.5737(7) 0.078(4) Uani 0.5 1 d D U P . .
H14Q H 0.796524 0.829170 0.566109 0.117 Uiso 0.5 1 calc GR . P . .
H14R H 0.855780 0.810957 0.597887 0.117 Uiso 0.5 1 calc GR . P . .
H14S H 0.881526 0.809684 0.553349 0.117 Uiso 0.5 1 calc GR . P . .
C145 C 0.9378(10) 0.8608(3) 0.6155(3) 0.050(2) Uani 0.5 1 d D U P . .
H145 H 0.923509 0.848180 0.636875 0.060 Uiso 0.5 1 calc R . P . .
O53 O 0.7070(4) 0.56934(13) 0.20349(18) 0.0574(14) Uani 1 1 d D . . . .
N21 N 0.6586(6) 0.53259(17) 0.1584(2) 0.079(3) Uani 1 1 d D . . . .
C149 C 0.6636(11) 0.5552(3) 0.1264(3) 0.117(5) Uani 1 1 d D . . . .
H14T H 0.663477 0.544207 0.101694 0.175 Uiso 1 1 calc GR . . . .
H14U H 0.718600 0.567358 0.129477 0.175 Uiso 1 1 calc GR . . . .
H14V H 0.612036 0.569154 0.127002 0.175 Uiso 1 1 calc GR . . . .
C150 C 0.6301(7) 0.50033(18) 0.1505(4) 0.094(4) Uani 1 1 d D . . . .
H15A H 0.566037 0.499955 0.144153 0.141 Uiso 1 1 calc GR . . . .
H15B H 0.642446 0.487540 0.173440 0.141 Uiso 1 1 calc GR . . . .
H15C H 0.662992 0.492141 0.128672 0.141 Uiso 1 1 calc GR . . . .
C151 C 0.6825(7) 0.5426(3) 0.1947(2) 0.076(3) Uani 1 1 d D . . . .
H151 H 0.680204 0.527885 0.215068 0.091 Uiso 1 1 calc R . . . .

loop_
_atom_site_aniso_label
_atom_site_aniso_U_11
_atom_site_aniso_U_22
_atom_site_aniso_U_33
_atom_site_aniso_U_23
_atom_site_aniso_U_13
_atom_site_aniso_U_12
Cd1 0.0370(2) 0.0230(2) 0.0332(2) 0.00412(15) -0.00094(17) -0.00126(16)
Cd2 0.0392(2) 0.0234(2) 0.0309(2) 0.00469(15) -0.00018(17) 0.00658(16)
Cd3 0.0330(2) 0.02200(19) 0.0269(2) -0.00064(14) -0.00121(15) 0.00053(15)
Cd4 0.0822(4) 0.0258(2) 0.0365(3) -0.00070(18) 0.0018(2) -0.0053(2)
Cd5 0.0734(4) 0.0386(3) 0.0591(4) 0.0098(2) 0.0146(3) 0.0049(3)
Cd6 0.0710(3) 0.0278(2) 0.0313(2) 0.00200(17) 0.0095(2) 0.0114(2)
Cd7 0.0671(3) 0.0231(2) 0.0354(2) 0.00086(17) -0.0046(2) -0.0054(2)
O1 0.071(4) 0.036(3) 0.091(5) -0.027(3) -0.018(3) -0.005(3)
O2 0.080(4) 0.033(3) 0.051(3) -0.009(2) -0.011(3) -0.007(3)
O3 0.056(3) 0.031(2) 0.034(2) -0.0076(18) -0.019(2) 0.007(2)
O4 0.108(6) 0.038(3) 0.127(6) 0.031(4) -0.084(5) -0.023(3)
O5 0.049(3) 0.036(2) 0.044(3) 0.013(2) -0.021(2) -0.004(2)
O6 0.041(3) 0.029(2) 0.069(4) 0.010(2) -0.008(2) -0.005(2)
O7 0.147(7) 0.032(3) 0.045(3) -0.012(2) -0.029(4) 0.015(3)
O8 0.071(4) 0.073(4) 0.026(2) 0.005(2) -0.001(2) -0.021(3)
O9 0.048(3) 0.056(3) 0.031(2) -0.001(2) -0.014(2) -0.002(2)
O10 0.035(3) 0.094(5) 0.088(5) 0.021(4) -0.015(3) -0.009(3)
O11 0.0346(12) 0.0343(12) 0.0355(12) 0.0036(9) 0.0017(9) 0.0013(9)
O12 0.0653(18) 0.0665(18) 0.0683(18) 0.0055(10) 0.0024(10) 0.0007(10)
O13 0.144(5) 0.065(3) 0.102(4) 0.014(2) 0.004(3) -0.028(3)
O14 0.041(3) 0.032(2) 0.055(3) -0.015(2) 0.001(2) 0.010(2)
O15 0.051(3) 0.026(2) 0.066(3) -0.014(2) 0.009(3) 0.000(2)
O16 0.073(4) 0.048(3) 0.073(4) -0.028(3) 0.044(3) -0.026(3)
O17 0.056(3) 0.039(2) 0.030(2) 0.0024(19) 0.008(2) -0.004(2)
O18 0.053(3) 0.061(3) 0.035(3) -0.017(2) 0.004(2) -0.009(3)
O19 0.052(3) 0.031(2) 0.024(2) 0.0011(17) 0.0100(19) -0.0055(19)
O20 0.097(5) 0.049(3) 0.035(3) -0.004(2) 0.009(3) -0.007(3)
O21 0.112(4) 0.0403(19) 0.132(4) 0.038(2) -0.022(3) -0.014(2)
O22 0.112(4) 0.0403(19) 0.132(4) 0.038(2) -0.022(3) -0.014(2)
O23 0.086(7) 0.080(6) 0.310(19) 0.053(9) 0.019(9) 0.012(5)
O24 0.049(7) 0.183(18) 0.042(7) 0.017(9) 0.005(6) -0.006(9)
O25 0.055(3) 0.030(2) 0.037(2) 0.0061(19) 0.003(2) 0.003(2)
O26 0.101(2) 0.101(2) 0.101(2) -0.0008(6) 0.0031(6) 0.0005(6)
O27 0.064(2) 0.063(2) 0.062(2) -0.0007(10) 0.0013(10) -0.0006(10)
O28 0.097(6) 0.047(4) 0.126(7) -0.027(4) 0.026(5) 0.016(4)
O29 0.084(4) 0.051(3) 0.064(4) -0.014(3) 0.018(3) 0.026(3)
O30 0.090(4) 0.038(3) 0.030(2) 0.005(2) 0.014(2) 0.012(3)
O31 0.048(3) 0.032(2) 0.027(2) 0.0060(17) 0.0030(19) 0.0082(19)
O32 0.075(4) 0.074(4) 0.024(2) -0.001(2) -0.008(2) 0.000(3)
O33 0.083(4) 0.028(2) 0.023(2) -0.0007(17) 0.012(2) -0.007(2)
O34 0.100(6) 0.090(6) 0.083(5) 0.014(4) 0.006(4) 0.041(5)
O35 0.133(6) 0.034(3) 0.040(3) -0.001(2) -0.002(3) 0.037(3)
O36 0.078(4) 0.034(3) 0.056(3) 0.008(2) -0.023(3) 0.017(3)
O37 0.096(5) 0.037(3) 0.046(3) 0.017(2) 0.005(3) 0.027(3)
O38 0.0720(19) 0.0701(19) 0.0708(19) 0.0017(10) 0.0029(10) 0.0009(10)
O39 0.143(7) 0.073(5) 0.050(4) 0.008(3) -0.002(4) 0.031(5)
O40 0.092(5) 0.114(6) 0.056(4) -0.027(4) -0.032(4) 0.028(5)
O41 0.164(8) 0.036(3) 0.048(3) 0.012(3) -0.034(4) -0.018(4)
O42 0.054(3) 0.025(2) 0.073(4) 0.005(2) -0.018(3) -0.005(2)
O43 0.132(7) 0.052(4) 0.073(5) 0.023(3) -0.015(4) -0.032(4)
O44 0.082(4) 0.053(3) 0.066(4) 0.020(3) -0.019(3) -0.003(3)
O45 0.124(6) 0.047(3) 0.036(3) 0.001(2) -0.019(3) -0.018(3)
O46 0.083(4) 0.034(3) 0.064(4) -0.016(3) -0.019(3) 0.008(3)
O47 0.066(4) 0.042(3) 0.062(4) -0.020(3) 0.012(3) -0.008(3)
N1 0.077(5) 0.025(3) 0.047(3) -0.011(2) -0.033(3) 0.008(3)
N2 0.042(3) 0.024(2) 0.047(3) 0.007(2) -0.011(2) -0.001(2)
N3 0.062(4) 0.029(3) 0.025(3) -0.002(2) -0.008(2) -0.003(2)
N4 0.144(5) 0.065(3) 0.102(4) 0.014(2) 0.004(3) -0.028(3)
N5 0.039(3) 0.033(3) 0.036(3) -0.007(2) 0.010(2) -0.002(2)
N6 0.064(4) 0.094(6) 0.034(3) -0.031(3) 0.024(3) -0.032(4)
N7 0.064(4) 0.038(3) 0.040(3) -0.005(3) 0.012(3) -0.005(3)
N8 0.101(2) 0.101(2) 0.101(2) -0.0008(6) 0.0031(6) 0.0005(6)
N9 0.076(3) 0.075(3) 0.075(3) -0.0011(10) 0.0013(10) 0.0001(10)
N10 0.055(4) 0.028(3) 0.033(3) -0.002(2) 0.010(2) 0.005(2)
N11 0.044(3) 0.029(3) 0.027(3) 0.002(2) 0.003(2) 0.006(2)
N12 0.051(3) 0.024(2) 0.030(3) 0.008(2) 0.003(2) 0.010(2)
N13 0.086(3) 0.084(3) 0.084(3) 0.0007(10) 0.0026(10) -0.0002(10)
N14 0.078(5) 0.043(3) 0.038(3) -0.003(3) -0.001(3) -0.019(3)
N15 0.049(3) 0.029(3) 0.045(3) 0.011(2) -0.008(3) -0.008(2)
N16 0.051(3) 0.032(3) 0.038(3) -0.007(2) -0.004(3) 0.000(2)
C1 0.086(7) 0.035(4) 0.054(5) -0.009(3) -0.024(4) -0.008(4)
C2 0.066(5) 0.030(3) 0.055(5) -0.006(3) -0.011(4) -0.004(3)
C3 0.059(6) 0.043(5) 0.125(9) -0.033(5) -0.026(6) 0.005(4)
C4 0.068(6) 0.037(4) 0.098(7) -0.023(4) -0.035(5) 0.000(4)
C5 0.066(5) 0.023(3) 0.055(4) -0.005(3) -0.024(4) 0.000(3)
C6 0.067(5) 0.030(3) 0.060(5) -0.017(3) -0.005(4) -0.005(3)
C7 0.056(5) 0.044(4) 0.069(5) -0.020(4) -0.005(4) -0.017(4)
C8 0.047(4) 0.028(3) 0.034(3) -0.004(3) -0.005(3) 0.001(3)
C9 0.039(3) 0.026(3) 0.027(3) -0.001(2) -0.006(2) 0.003(2)
C10 0.042(3) 0.020(3) 0.032(3) 0.004(2) -0.010(3) 0.002(2)
C11 0.037(3) 0.029(3) 0.030(3) 0.000(2) -0.009(3) 0.000(2)
C12 0.055(4) 0.022(3) 0.032(3) -0.007(2) -0.006(3) -0.001(3)
C13 0.036(3) 0.024(3) 0.037(3) 0.006(2) -0.003(3) 0.001(2)
C14 0.046(4) 0.024(3) 0.032(3) 0.004(2) -0.006(3) -0.001(3)
C15 0.062(5) 0.026(3) 0.038(4) 0.008(3) -0.010(3) -0.003(3)
C16 0.043(4) 0.025(3) 0.035(3) 0.000(2) -0.010(3) 0.000(3)
C17 0.050(4) 0.035(4) 0.061(5) 0.012(3) -0.020(4) -0.001(3)
C18 0.045(4) 0.032(3) 0.063(5) 0.013(3) -0.018(3) -0.005(3)
C19 0.042(4) 0.024(3) 0.041(4) 0.004(3) -0.004(3) -0.003(3)
C20 0.036(3) 0.029(3) 0.042(4) 0.008(3) -0.007(3) -0.001(3)
C21 0.044(4) 0.029(3) 0.037(3) 0.004(3) -0.008(3) -0.003(3)
C22 0.039(3) 0.030(3) 0.030(3) -0.006(2) -0.007(3) -0.003(3)
C23 0.053(4) 0.031(3) 0.035(3) -0.002(3) -0.004(3) 0.000(3)
C24 0.048(4) 0.035(3) 0.026(3) 0.002(2) -0.006(3) -0.003(3)
C25 0.067(5) 0.047(4) 0.034(4) 0.004(3) -0.014(3) -0.020(4)
C26 0.056(4) 0.050(4) 0.031(3) 0.003(3) -0.002(3) -0.015(3)
C27 0.048(4) 0.042(4) 0.033(3) -0.002(3) -0.007(3) 0.000(3)
C28 0.043(4) 0.051(4) 0.028(3) 0.000(3) -0.006(3) -0.011(3)
C29 0.065(5) 0.037(4) 0.034(3) 0.004(3) -0.008(3) -0.015(3)
C30 0.047(4) 0.046(4) 0.024(3) -0.001(3) -0.003(3) 0.002(3)
C31 0.066(3) 0.067(3) 0.068(3) 0.0028(10) 0.0020(10) 0.0003(10)
C32 0.144(5) 0.065(3) 0.102(4) 0.014(2) 0.004(3) -0.028(3)
C33 0.144(5) 0.065(3) 0.102(4) 0.014(2) 0.004(3) -0.028(3)
C34 0.144(5) 0.065(3) 0.102(4) 0.014(2) 0.004(3) -0.028(3)
C35 0.039(4) 0.031(3) 0.035(3) -0.005(3) 0.003(3) 0.008(3)
C36 0.049(4) 0.032(3) 0.034(3) -0.011(3) 0.004(3) 0.000(3)
C37 0.052(4) 0.038(4) 0.073(5) -0.024(4) 0.024(4) -0.014(3)
C38 0.051(4) 0.046(4) 0.065(5) -0.024(4) 0.027(4) -0.014(3)
C39 0.040(4) 0.035(3) 0.037(3) -0.009(3) 0.007(3) -0.003(3)
C40 0.048(4) 0.027(3) 0.034(3) -0.006(2) 0.007(3) -0.001(3)
C41 0.042(4) 0.034(3) 0.033(3) -0.003(3) 0.011(3) 0.001(3)
C42 0.048(4) 0.035(3) 0.037(3) -0.013(3) 0.008(3) -0.003(3)
C43 0.038(3) 0.033(3) 0.034(3) -0.009(3) 0.009(3) -0.003(3)
C44 0.036(3) 0.037(3) 0.033(3) -0.006(3) 0.005(3) -0.001(3)
C45 0.036(3) 0.044(4) 0.030(3) -0.010(3) 0.007(3) 0.002(3)
C46 0.037(3) 0.037(3) 0.042(4) -0.014(3) 0.013(3) -0.002(3)
C47 0.040(4) 0.034(3) 0.037(3) -0.006(3) 0.014(3) 0.002(3)
C48 0.034(3) 0.041(3) 0.032(3) -0.009(3) 0.007(3) 0.000(3)
C49 0.044(4) 0.047(4) 0.032(3) -0.009(3) 0.006(3) 0.008(3)
C50 0.053(5) 0.080(6) 0.036(4) -0.025(4) 0.017(3) -0.016(4)
C51 0.039(4) 0.065(5) 0.033(4) -0.008(3) 0.005(3) -0.008(3)
C52 0.038(4) 0.058(4) 0.031(3) -0.003(3) 0.007(3) -0.002(3)
C53 0.044(4) 0.053(4) 0.039(4) -0.012(3) 0.012(3) -0.008(3)
C54 0.046(4) 0.095(7) 0.044(4) -0.025(4) 0.007(3) -0.015(4)
C55 0.051(5) 0.114(8) 0.050(5) -0.035(5) 0.014(4) -0.018(5)
C56 0.048(4) 0.031(3) 0.035(3) -0.007(3) 0.008(3) -0.006(3)
C57 0.055(4) 0.045(4) 0.042(4) -0.011(3) 0.012(3) 0.007(3)
C58 0.062(5) 0.035(4) 0.050(4) 0.000(3) 0.012(4) 0.005(3)
C59 0.070(7) 0.051(5) 0.137(11) -0.013(6) 0.044(7) -0.007(5)
C60 0.070(7) 0.035(5) 0.194(15) 0.001(7) 0.030(8) -0.001(4)
C61 0.112(4) 0.0403(19) 0.132(4) 0.038(2) -0.022(3) -0.014(2)
C62 0.112(8) 0.045(5) 0.058(5) 0.004(4) 0.015(5) -0.004(5)
C63 0.095(7) 0.036(4) 0.056(5) 0.007(3) 0.020(5) 0.011(4)
C64 0.112(4) 0.0403(19) 0.132(4) 0.038(2) -0.022(3) -0.014(2)
C65 0.101(2) 0.101(2) 0.101(2) -0.0008(6) 0.0031(6) 0.0005(6)
C66 0.088(7) 0.087(7) 0.087(7) 0.000(2) 0.003(2) 0.001(2)
C67 0.125(11) 0.125(11) 0.124(11) -0.001(2) 0.004(2) 0.000(2)
C68 0.065(3) 0.064(3) 0.065(3) -0.0004(10) 0.0015(10) 0.0002(10)
C69 0.099(5) 0.097(5) 0.097(5) 0.000(2) 0.002(2) -0.001(2)
C70 0.130(8) 0.130(8) 0.130(8) -0.001(2) 0.003(2) 0.000(2)
C71 0.081(6) 0.042(5) 0.055(5) -0.016(4) -0.009(5) 0.015(4)
C72 0.062(5) 0.033(4) 0.045(4) -0.010(3) 0.003(3) 0.014(3)
C73 0.083(6) 0.029(4) 0.089(7) -0.003(4) 0.026(5) 0.002(4)
C74 0.079(6) 0.034(4) 0.070(6) -0.002(4) 0.037(5) 0.000(4)
C75 0.053(4) 0.034(3) 0.036(3) -0.005(3) 0.006(3) 0.004(3)
C76 0.084(6) 0.029(3) 0.052(5) -0.002(3) 0.030(4) 0.002(4)
C77 0.074(6) 0.051(4) 0.041(4) -0.003(3) 0.021(4) 0.014(4)
C78 0.050(4) 0.031(3) 0.025(3) 0.001(2) 0.007(3) 0.006(3)
C79 0.034(3) 0.027(3) 0.034(3) -0.002(2) 0.006(3) 0.002(2)
C80 0.034(3) 0.025(3) 0.027(3) 0.004(2) 0.001(2) 0.007(2)
C81 0.042(3) 0.027(3) 0.026(3) 0.002(2) 0.004(2) 0.006(2)
C82 0.050(4) 0.028(3) 0.027(3) 0.002(2) 0.007(3) 0.003(3)
C83 0.042(4) 0.030(3) 0.026(3) 0.005(2) 0.003(2) 0.003(3)
C84 0.035(3) 0.033(3) 0.026(3) 0.008(2) 0.004(2) 0.005(2)
C85 0.037(3) 0.026(3) 0.033(3) 0.002(2) 0.003(3) 0.000(2)
C86 0.050(4) 0.025(3) 0.028(3) 0.001(2) 0.002(3) 0.001(3)
C87 0.039(4) 0.059(4) 0.029(3) -0.004(3) 0.001(3) 0.008(3)
C88 0.050(4) 0.057(4) 0.030(3) -0.007(3) 0.010(3) 0.010(3)
C89 0.054(4) 0.032(3) 0.024(3) -0.002(2) 0.003(3) 0.001(3)
C90 0.045(4) 0.097(7) 0.034(4) -0.013(4) 0.002(3) -0.004(4)
C91 0.042(4) 0.093(6) 0.031(4) -0.012(4) 0.008(3) -0.006(4)
C92 0.082(6) 0.030(3) 0.028(3) 0.002(3) 0.007(4) 0.000(3)
C93 0.049(4) 0.031(3) 0.037(3) 0.007(3) 0.001(3) 0.011(3)
C94 0.035(3) 0.026(3) 0.037(3) 0.009(2) 0.001(3) 0.005(2)
C95 0.063(5) 0.037(4) 0.040(4) 0.010(3) 0.002(3) 0.020(3)
C96 0.056(5) 0.039(4) 0.046(4) 0.003(3) -0.002(3) 0.017(3)
C97 0.033(3) 0.033(3) 0.047(4) 0.012(3) -0.004(3) 0.005(3)
C98 0.054(4) 0.036(3) 0.040(4) 0.013(3) -0.006(3) 0.007(3)
C99 0.047(4) 0.028(3) 0.044(4) 0.003(3) -0.005(3) 0.003(3)
C100 0.041(4) 0.032(3) 0.054(4) 0.012(3) 0.000(3) 0.001(3)
C101 0.064(2) 0.063(2) 0.063(2) 0.0002(10) 0.0026(10) 0.0005(10)
C102 0.108(5) 0.105(5) 0.105(5) 0.001(2) 0.005(2) 0.000(2)
C103 0.117(5) 0.116(5) 0.114(5) 0.001(2) 0.001(2) 0.000(2)
C104 0.071(6) 0.086(7) 0.048(5) -0.002(5) -0.010(5) 0.007(5)
C105 0.088(7) 0.110(8) 0.032(4) -0.009(5) 0.001(4) -0.040(6)
C106 0.118(10) 0.085(8) 0.059(6) 0.024(6) -0.010(6) -0.009(7)
C107 0.157(13) 0.083(8) 0.067(7) 0.028(6) -0.036(8) -0.044(8)
C108 0.063(5) 0.068(5) 0.040(4) 0.003(4) -0.003(4) -0.018(4)
C109 0.088(7) 0.053(5) 0.063(6) -0.002(4) -0.020(5) 0.006(5)
C110 0.096(8) 0.061(5) 0.052(5) -0.005(4) -0.005(5) 0.004(5)
C111 0.078(6) 0.036(4) 0.032(4) 0.001(3) -0.001(3) -0.007(4)
C112 0.049(4) 0.029(3) 0.033(3) 0.006(3) -0.001(3) -0.005(3)
C113 0.044(4) 0.027(3) 0.047(4) -0.004(3) 0.002(3) -0.008(3)
C114 0.041(4) 0.027(3) 0.036(3) 0.004(2) -0.005(3) 0.000(3)
C115 0.048(4) 0.026(3) 0.037(3) 0.002(3) -0.007(3) 0.002(3)
C116 0.041(4) 0.027(3) 0.039(3) -0.003(3) 0.002(3) 0.004(3)
C117 0.050(4) 0.025(3) 0.037(3) -0.003(2) 0.001(3) -0.002(3)
C118 0.040(4) 0.025(3) 0.058(4) 0.007(3) -0.010(3) -0.005(3)
C119 0.058(5) 0.033(4) 0.053(4) 0.011(3) 0.005(4) -0.003(3)
C120 0.133(11) 0.078(8) 0.140(12) 0.073(8) -0.055(10) -0.052(8)
C121 0.136(11) 0.073(7) 0.126(11) 0.062(8) -0.048(9) -0.055(8)
C122 0.071(6) 0.034(4) 0.067(5) 0.011(4) 0.002(4) 0.001(4)
C123 0.123(10) 0.056(6) 0.070(6) 0.029(5) -0.037(6) -0.004(6)
C124 0.110(8) 0.049(5) 0.072(6) 0.027(5) -0.024(6) -0.032(5)
C125 0.063(5) 0.048(5) 0.068(6) 0.002(4) -0.003(4) 0.005(4)
C126 0.054(4) 0.031(3) 0.039(4) -0.004(3) -0.010(3) 0.003(3)
C127 0.041(4) 0.026(3) 0.064(5) -0.012(3) 0.003(3) 0.000(3)
C128 0.052(4) 0.037(4) 0.054(5) -0.013(3) 0.014(3) -0.003(3)
C129 0.046(4) 0.034(4) 0.071(5) -0.012(3) 0.015(4) -0.007(3)
C130 0.041(4) 0.038(4) 0.061(5) -0.011(3) -0.004(3) 0.009(3)
C131 0.091(7) 0.038(4) 0.056(5) -0.014(4) -0.016(5) 0.005(4)
C132 0.089(6) 0.028(3) 0.050(4) -0.001(3) -0.031(4) -0.017(4)
C133 0.041(4) 0.046(4) 0.061(5) -0.013(4) -0.005(3) 0.008(3)
O48 0.061(2) 0.053(2) 0.063(2) -0.0072(16) -0.0058(17) -0.0011(16)
N17 0.0529(18) 0.0516(18) 0.0532(18) -0.0021(10) 0.0016(10) 0.0000(10)
C134 0.074(3) 0.074(3) 0.077(3) -0.0055(19) 0.0027(19) -0.0012(19)
C135 0.094(4) 0.092(4) 0.093(4) 0.000(2) 0.003(2) 0.000(2)
C136 0.063(2) 0.063(2) 0.063(2) -0.0005(10) 0.0012(10) 0.0001(10)
O49 0.117(3) 0.116(3) 0.118(3) 0.0034(19) 0.0021(19) -0.0018(19)
N18 0.116(3) 0.116(3) 0.116(3) 0.0003(10) 0.0033(10) 0.0002(10)
C137 0.140(4) 0.140(4) 0.141(4) 0.000(2) 0.004(2) 0.001(2)
C138 0.124(4) 0.124(4) 0.125(4) 0.002(2) 0.003(2) 0.000(2)
C139 0.108(3) 0.107(3) 0.108(3) 0.0002(10) 0.0034(10) 0.0004(10)
O50 0.044(2) 0.034(2) 0.038(2) -0.0028(18) -0.0019(18) -0.0010(18)
N20 0.061(2) 0.061(2) 0.062(2) 0.0001(10) 0.0020(10) 0.0006(10)
C140 0.079(4) 0.078(4) 0.079(4) 0.000(2) 0.002(2) 0.001(2)
C141 0.072(4) 0.073(4) 0.073(4) 0.000(2) 0.002(2) 0.001(2)
C142 0.058(3) 0.058(3) 0.057(3) -0.0003(10) 0.0013(10) -0.0006(10)
O51 0.088(4) 0.066(4) 0.061(4) 0.005(3) 0.002(3) -0.009(3)
N22 0.121(5) 0.125(5) 0.092(5) 0.025(4) 0.015(4) 0.000(5)
C146 0.145(8) 0.150(8) 0.107(8) 0.016(7) 0.020(7) 0.007(8)
C147 0.132(8) 0.132(8) 0.127(8) 0.025(7) 0.013(7) 0.003(7)
C148 0.108(5) 0.111(5) 0.080(5) 0.023(4) 0.010(4) -0.005(5)
O52 0.022(2) 0.0170(19) 0.0159(19) -0.0006(16) -0.0039(16) 0.0046(16)
N19 0.058(2) 0.058(2) 0.058(2) -0.0013(10) 0.0015(10) 0.0002(10)
C143 0.073(4) 0.074(4) 0.073(4) -0.002(2) 0.002(2) 0.001(2)
C144 0.078(4) 0.078(4) 0.078(4) -0.001(2) 0.002(2) 0.000(2)
C145 0.050(2) 0.050(2) 0.050(2) -0.0004(10) 0.0013(10) 0.0006(10)
O53 0.065(4) 0.051(3) 0.056(3) -0.017(3) 0.007(3) -0.009(3)
N21 0.058(5) 0.077(6) 0.100(7) -0.041(5) -0.007(4) -0.002(4)
C149 0.122(12) 0.157(15) 0.071(8) 0.002(9) -0.008(8) -0.034(11)
C150 0.059(6) 0.071(7) 0.150(12) -0.047(7) -0.014(7) 0.011(5)
C151 0.059(6) 0.083(7) 0.084(7) -0.019(6) 0.007(5) 0.007(5)

loop_
_atom_type_symbol
_atom_type_description
_atom_type_scat_dispersion_real
_atom_type_scat_dispersion_imag
_atom_type_scat_source
C C 0.0181 0.0091 'International Tables Vol C Tables 4.2.6.8 and 6.1.1.4'
Cd Cd 0.1185 4.6533 'International Tables Vol C Tables 4.2.6.8 and 6.1.1.4'
N N 0.0311 0.0180 'International Tables Vol C Tables 4.2.6.8 and 6.1.1.4'
O O 0.0492 0.0322 'International Tables Vol C Tables 4.2.6.8 and 6.1.1.4'
H H 0.0000 0.0000 'International Tables Vol C Tables 4.2.6.8 and 6.1.1.4'

loop_
_geom_angle_atom_site_label_1
_geom_angle_atom_site_label_2
_geom_angle_atom_site_label_3
_geom_angle
_geom_angle_site_symmetry_1
_geom_angle_site_symmetry_3
_geom_angle_publ_flag
O8 Cd1 O10 90.0(3) . . ?
O8 Cd1 O11 93.8(2) . . ?
O8 Cd1 O15 108.4(2) . . ?
O8 Cd1 O46 101.9(2) . 4_575 ?
O8 Cd1 O47 157.0(2) . 4_575 ?
O8 Cd1 C133 129.6(3) . 4_575 ?
O10 Cd1 O11 175.5(2) . . ?
O10 Cd1 O46 94.2(2) . 4_575 ?
O10 Cd1 O47 90.1(2) . 4_575 ?
O10 Cd1 C133 95.7(2) . 4_575 ?
O11 Cd1 O46 87.36(19) . 4_575 ?
O11 Cd1 O47 87.43(18) . 4_575 ?
O11 Cd1 C133 83.78(19) . 4_575 ?
O15 Cd1 O10 85.4(2) . . ?
O15 Cd1 O11 91.16(18) . . ?
O15 Cd1 O46 149.7(2) . 4_575 ?
O15 Cd1 O47 94.5(2) . 4_575 ?
O15 Cd1 C133 121.9(2) . 4_575 ?
O46 Cd1 O47 55.2(2) 4_575 4_575 ?
O46 Cd1 C133 27.8(2) 4_575 4_575 ?
O47 Cd1 C133 27.7(2) 4_575 4_575 ?
O5 Cd2 O19 76.90(15) 4_575 4_576 ?
O5 Cd2 C22 27.53(18) 4_575 4_575 ?
O5 Cd2 C56 88.82(18) 4_575 4_576 ?
O5 Cd2 C100 144.6(2) 4_575 1_465 ?
O6 Cd2 O5 54.55(16) 4_575 4_575 ?
O6 Cd2 O19 113.85(17) 4_575 4_576 ?
O6 Cd2 O37 130.3(2) 4_575 1_465 ?
O6 Cd2 C22 27.02(18) 4_575 4_575 ?
O6 Cd2 C56 103.5(2) 4_575 4_576 ?
O6 Cd2 C100 110.4(2) 4_575 1_465 ?
O12 Cd2 O5 84.0(2) . 4_575 ?
O12 Cd2 O6 126.6(2) . 4_575 ?
O12 Cd2 O18 132.5(2) . 4_576 ?
O12 Cd2 O19 82.2(2) . 4_576 ?
O12 Cd2 O36 85.3(2) . 1_465 ?
O12 Cd2 O37 85.3(2) . 1_465 ?
O12 Cd2 C22 106.4(2) . 4_575 ?
O12 Cd2 C56 108.2(2) . 4_576 ?
O12 Cd2 C100 83.2(2) . 1_465 ?
O18 Cd2 O5 101.74(19) 4_576 4_575 ?
O18 Cd2 O6 91.7(2) 4_576 4_575 ?
O18 Cd2 O19 54.40(17) 4_576 4_576 ?
O18 Cd2 O37 89.29(19) 4_576 1_465 ?
O18 Cd2 C22 97.2(2) 4_576 4_575 ?
O18 Cd2 C56 26.9(2) 4_576 4_576 ?
O18 Cd2 C100 111.2(2) 4_576 1_465 ?
O19 Cd2 C22 95.72(16) 4_576 4_575 ?
O19 Cd2 C56 27.48(19) 4_576 4_576 ?
O19 Cd2 C100 133.3(2) 4_576 1_465 ?
O36 Cd2 O5 118.30(19) 1_465 4_575 ?
O36 Cd2 O6 86.94(19) 1_465 4_575 ?
O36 Cd2 O18 128.5(2) 1_465 4_576 ?
O36 Cd2 O19 159.21(17) 1_465 4_576 ?
O36 Cd2 O37 55.5(2) 1_465 1_465 ?
O36 Cd2 C22 103.76(19) 1_465 4_575 ?
O36 Cd2 C56 151.3(2) 1_465 4_576 ?
O36 Cd2 C100 27.8(2) 1_465 1_465 ?
O37 Cd2 O5 168.1(2) 1_465 4_575 ?
O37 Cd2 O19 106.74(18) 1_465 4_576 ?
O37 Cd2 C22 156.0(2) 1_465 4_575 ?
O37 Cd2 C56 99.42(19) 1_465 4_576 ?
O37 Cd2 C100 27.8(2) 1_465 1_465 ?
C22 Cd2 C56 96.66(19) 4_575 4_576 ?
C100 Cd2 C22 131.0(2) 1_465 4_575 ?
C100 Cd2 C56 126.5(2) 1_465 4_576 ?
O9 Cd3 O5 175.6(2) . 4_575 ?
O9 Cd3 O11 94.90(18) . . ?
O9 Cd3 O13 89.3(3) . . ?
O9 Cd3 O19 94.01(18) . 4_576 ?
O11 Cd3 O5 88.39(17) . 4_575 ?
O11 Cd3 O13 171.2(3) . . ?
O11 Cd3 O19 84.34(16) . 4_576 ?
O13 Cd3 O5 87.1(3) . 4_575 ?
O13 Cd3 O19 87.6(3) . 4_576 ?
O14 Cd3 O5 90.79(18) . 4_575 ?
O14 Cd3 O9 91.80(19) . . ?
O14 Cd3 O11 96.54(18) . . ?
O14 Cd3 O13 91.1(3) . . ?
O14 Cd3 O19 174.02(18) . 4_576 ?
O19 Cd3 O5 83.32(17) 4_576 4_575 ?
O21 Cd4 O2 98.3(3) . 4_575 ?
O21 Cd4 O25 101.5(3) . . ?
O21 Cd4 O26 96.0(3) . . ?
O21 Cd4 O27 92.9(3) . . ?
O21 Cd4 O33 175.7(3) . 4_566 ?
O25 Cd4 O2 80.33(19) . 4_575 ?
O25 Cd4 O26 150.0(3) . . ?
O25 Cd4 O27 122.8(3) . . ?
O25 Cd4 O33 76.74(16) . 4_566 ?
O26 Cd4 O2 73.1(3) . 4_575 ?
O26 Cd4 O33 87.2(3) . 4_566 ?
O27 Cd4 O2 151.7(3) . 4_575 ?
O27 Cd4 O26 79.9(3) . . ?
O27 Cd4 O33 84.8(2) . 4_566 ?
O33 Cd4 O2 85.28(19) 4_566 4_575 ?
O22 Cd5 O23 86.5(3) . . ?
O22 Cd5 O24 82.6(6) . . ?
O22 Cd5 O39 89.5(3) . . ?
O23 Cd5 O24 90.1(5) . . ?
O23 Cd5 O39 84.2(5) . . ?
O25 Cd5 O22 91.4(2) . . ?
O25 Cd5 O23 177.8(3) . . ?
O25 Cd5 O24 88.8(3) . . ?
O25 Cd5 O28 93.2(2) . . ?
O25 Cd5 O39 96.5(3) . . ?
O28 Cd5 O22 168.1(3) . . ?
O28 Cd5 O23 88.7(4) . . ?
O28 Cd5 O24 86.4(6) . . ?
O28 Cd5 O39 100.9(3) . . ?
O39 Cd5 O24 170.6(5) . . ?
O25 Cd6 O29 105.8(2) . . ?
O25 Cd6 O33 75.70(17) . 4_566 ?
O25 Cd6 O38 160.5(2) . . ?
O25 Cd6 O44 93.4(2) . 4_565 ?
O29 Cd6 O33 178.1(2) . 4_566 ?
O29 Cd6 O38 93.7(3) . . ?
O29 Cd6 O44 101.6(2) . 4_565 ?
O38 Cd6 O33 84.8(2) . 4_566 ?
O38 Cd6 O44 83.7(3) . 4_565 ?
O40 Cd6 O25 92.3(3) . . ?
O40 Cd6 O29 90.9(3) . . ?
O40 Cd6 O33 87.9(2) . 4_566 ?
O40 Cd6 O38 86.1(3) . . ?
O40 Cd6 O44 164.2(3) . 4_565 ?
O44 Cd6 O33 79.3(2) 4_565 4_566 ?
O1 Cd7 O2 55.6(2) 1_544 1_544 ?
O1 Cd7 O34 96.8(3) 1_544 . ?
O1 Cd7 O43 107.2(3) 1_544 1_554 ?
O1 Cd7 O44 151.7(3) 1_544 1_554 ?
O1 Cd7 C1 27.9(3) 1_544 1_544 ?
O1 Cd7 C125 132.9(3) 1_544 1_554 ?
O2 Cd7 C1 27.7(3) 1_544 1_544 ?
O2 Cd7 C125 105.8(2) 1_544 1_554 ?
O32 Cd7 O1 106.2(3) . 1_544 ?
O32 Cd7 O2 106.1(2) . 1_544 ?
O32 Cd7 O34 81.8(3) . . ?
O32 Cd7 O43 144.9(3) . 1_554 ?
O32 Cd7 O44 97.4(2) . 1_554 ?
O32 Cd7 C1 107.8(3) . 1_544 ?
O32 Cd7 C125 120.9(3) . 1_554 ?
O34 Cd7 O2 152.3(3) . 1_544 ?
O34 Cd7 O44 102.0(3) . 1_554 ?
O34 Cd7 C1 124.6(3) . 1_544 ?
O34 Cd7 C125 91.6(3) . 1_554 ?
O43 Cd7 O2 101.5(3) 1_554 1_544 ?
O43 Cd7 O34 83.8(3) 1_554 . ?
O43 Cd7 O44 54.9(2) 1_554 1_554 ?
O43 Cd7 C1 106.7(3) 1_554 1_544 ?
O43 Cd7 C125 28.0(3) 1_554 1_554 ?
O44 Cd7 O2 103.1(2) 1_554 1_544 ?
O44 Cd7 C1 128.9(3) 1_554 1_544 ?
O44 Cd7 C125 27.0(2) 1_554 1_554 ?
C125 Cd7 C1 123.0(3) 1_554 1_544 ?
C1 O1 Cd7 96.2(5) . 1_566 ?
Cd4 O2 Cd7 105.99(19) 4_676 1_566 ?
C1 O2 Cd4 133.7(5) . 4_676 ?
C1 O2 Cd7 87.9(5) . 1_566 ?
Cd3 O5 Cd2 97.85(16) 4_676 4_676 ?
C22 O5 Cd2 88.7(4) . 4_676 ?
C22 O5 Cd3 147.3(5) . 4_676 ?
C22 O6 Cd2 94.5(4) . 4_676 ?
C30 O8 Cd1 128.2(5) . . ?
C30 O9 Cd3 138.6(5) . . ?
Cd3 O11 Cd1 105.71(17) . . ?
C31 O11 Cd1 124.0(6) . . ?
C31 O11 Cd3 130.2(6) . . ?
C31 O12 Cd2 135.0(7) . . ?
C32 O13 Cd3 117.0(8) . . ?
C35 O14 Cd3 132.2(4) . . ?
C35 O15 Cd1 138.1(4) . . ?
C56 O18 Cd2 96.1(4) . 4_675 ?
Cd3 O19 Cd2 97.27(15) 4_675 4_675 ?
C56 O19 Cd2 87.9(4) . 4_675 ?
C56 O19 Cd3 129.5(4) . 4_675 ?
C64 O21 Cd4 125.8(6) . . ?
C64 O22 Cd5 143.4(7) . . ?
Cd4 O25 Cd5 109.8(2) . . ?
Cd4 O25 Cd6 107.1(2) . . ?
Cd6 O25 Cd5 104.35(19) . . ?
C65 O26 Cd4 126.4(9) . . ?
C68 O27 Cd4 135.4(8) . . ?
C71 O28 Cd5 144.3(7) . . ?
C71 O29 Cd6 124.8(6) . . ?
C92 O32 Cd7 108.9(5) . . ?
Cd4 O33 Cd6 96.72(18) 4_665 4_665 ?
C92 O33 Cd4 131.1(4) . 4_665 ?
C92 O33 Cd6 131.9(4) . 4_665 ?
C100 O36 Cd2 92.6(4) . 1_645 ?
C100 O37 Cd2 89.9(4) . 1_645 ?
C101 O38 Cd6 118.5(6) . . ?
C104 O39 Cd5 124.1(8) . . ?
C104 O40 Cd6 147.4(8) . . ?
C125 O43 Cd7 94.0(6) . 1_556 ?
Cd6 O44 Cd7 111.4(2) 4_666 1_556 ?
C125 O44 Cd6 143.6(7) . 4_666 ?
C125 O44 Cd7 89.5(6) . 1_556 ?
C133 O46 Cd1 92.0(5) . 4_676 ?
C133 O47 Cd1 90.6(5) . 4_676 ?
C8 N1 C5 124.4(6) . . ?
C15 N2 C16 127.8(6) . . ?
C23 N3 C24 124.3(6) . . ?
C32 N4 C33 111.8(11) . . ?
C32 N4 C34 117.9(11) . . ?
C33 N4 C34 130.1(10) . . ?
C42 N5 C39 127.7(6) . . ?
C49 N6 C50 127.2(7) . . ?
C57 N7 C58 123.1(7) . . ?
C65 N8 C66 119.4(17) . . ?
C65 N8 C67 119.6(19) . . ?
C67 N8 C66 119(2) . . ?
C68 N9 C69 122.3(12) . . ?
C68 N9 C70 119.5(13) . . ?
C70 N9 C69 118.2(14) . . ?
C78 N10 C75 125.3(6) . . ?
C85 N11 C86 125.3(5) . . ?
C93 N12 C94 126.3(6) . . ?
C101 N13 C102 120.9(10) . . ?
C101 N13 C103 119.4(10) . . ?
C102 N13 C103 119.7(10) . . ?
C111 N14 C108 128.1(7) . . ?
C118 N15 C119 125.5(6) . . ?
C126 N16 C127 126.4(6) . . ?
O1 C1 Cd7 55.9(4) . 1_566 ?
O1 C1 C2 118.7(8) . . ?
O2 C1 Cd7 64.4(4) . 1_566 ?
O2 C1 O1 120.3(7) . . ?
O2 C1 C2 121.0(9) . . ?
C2 C1 Cd7 174.6(7) . 1_566 ?
C3 C2 C1 119.6(8) . . ?
C3 C2 C7 119.3(7) . . ?
C7 C2 C1 121.1(8) . . ?
C2 C3 C4 120.7(9) . . ?
C5 C4 C3 119.1(9) . . ?
C4 C5 N1 118.8(7) . . ?
C4 C5 C6 121.6(7) . . ?
C6 C5 N1 119.6(8) . . ?
C5 C6 C7 118.5(8) . . ?
C2 C7 C6 120.6(8) . . ?
O3 C8 N1 124.0(6) . . ?
O3 C8 C9 120.3(6) . . ?
N1 C8 C9 115.7(6) . . ?
C10 C9 C8 123.1(5) . . ?
C14 C9 C8 117.0(6) . . ?
C14 C9 C10 119.8(6) . . ?
C11 C10 C9 120.8(5) . . ?
C10 C11 C12 118.5(6) . . ?
C10 C11 C23 124.6(6) . . ?
C12 C11 C23 116.9(5) . . ?
C13 C12 C11 120.6(6) . . ?
C12 C13 C14 120.5(6) . . ?
C12 C13 C15 121.8(6) . . ?
C14 C13 C15 117.8(6) . . ?
C9 C14 C13 119.8(6) . . ?
O4 C15 N2 124.5(6) . . ?
O4 C15 C13 120.5(6) . . ?
N2 C15 C13 114.9(6) . . ?
C17 C16 N2 117.0(6) . . ?
C21 C16 N2 123.8(6) . . ?
C21 C16 C17 119.2(6) . . ?
C18 C17 C16 121.0(7) . . ?
C17 C18 C19 119.6(7) . . ?
C18 C19 C22 119.5(6) . . ?
C20 C19 C18 119.1(6) . . ?
C20 C19 C22 121.4(6) . . ?
C19 C20 C21 121.1(6) . . ?
C16 C21 C20 120.0(6) . . ?
O5 C22 Cd2 63.7(3) . 4_676 ?
O5 C22 C19 118.6(6) . . ?
O6 C22 Cd2 58.5(3) . 4_676 ?
O6 C22 O5 122.2(6) . . ?
O6 C22 C19 119.1(6) . . ?
C19 C22 Cd2 176.8(4) . 4_676 ?
O7 C23 N3 122.8(7) . . ?
O7 C23 C11 120.0(6) . . ?
N3 C23 C11 117.2(6) . . ?
C25 C24 N3 118.1(6) . . ?
C29 C24 N3 122.2(6) . . ?
C29 C24 C25 119.8(6) . . ?
C26 C25 C24 120.9(7) . . ?
C25 C26 C27 119.9(7) . . ?
C26 C27 C28 118.6(6) . . ?
C26 C27 C30 120.1(7) . . ?
C28 C27 C30 121.3(6) . . ?
C29 C28 C27 121.7(7) . . ?
C24 C29 C28 119.0(6) . . ?
O8 C30 C27 117.4(6) . . ?
O9 C30 O8 125.6(6) . . ?
O9 C30 C27 117.0(6) . . ?
O12 C31 O11 129.3(10) . . ?
O13 C32 N4 128.3(13) . . ?
O14 C35 C36 116.4(6) . . ?
O15 C35 O14 126.8(6) . . ?
O15 C35 C36 116.8(6) . . ?
C37 C36 C35 120.8(6) . . ?
C37 C36 C41 119.3(6) . . ?
C41 C36 C35 119.9(6) . . ?
C36 C37 C38 120.8(7) . . ?
C37 C38 C39 119.7(7) . . ?
C38 C39 N5 123.4(6) . . ?
C40 C39 N5 117.0(6) . . ?
C40 C39 C38 119.6(6) . . ?
C39 C40 C41 120.2(6) . . ?
C40 C41 C36 120.5(6) . . ?
O16 C42 N5 125.2(6) . . ?
O16 C42 C43 121.3(6) . . ?
N5 C42 C43 113.5(6) . . ?
C44 C43 C42 117.5(6) . . ?
C48 C43 C42 121.9(6) . . ?
C48 C43 C44 120.5(6) . . ?
C45 C44 C43 118.9(6) . . ?
C44 C45 C46 121.2(6) . . ?
C44 C45 C49 118.6(6) . . ?
C46 C45 C49 120.2(6) . . ?
C47 C46 C45 118.9(6) . . ?
C46 C47 C48 119.5(6) . . ?
C46 C47 C57 123.6(6) . . ?
C48 C47 C57 116.8(6) . . ?
C43 C48 C47 120.7(6) . . ?
O17 C49 N6 124.5(6) . . ?
O17 C49 C45 121.0(6) . . ?
N6 C49 C45 114.5(6) . . ?
C51 C50 N6 120.5(8) . . ?
C55 C50 N6 119.2(7) . . ?
C55 C50 C51 120.2(7) . . ?
C50 C51 C52 118.9(7) . . ?
C53 C52 C51 121.3(7) . . ?
C52 C53 C54 119.2(7) . . ?
C52 C53 C56 121.0(6) . . ?
C54 C53 C56 119.8(7) . . ?
C55 C54 C53 119.5(8) . . ?
C50 C55 C54 120.9(8) . . ?
O18 C56 Cd2 56.9(3) . 4_675 ?
O18 C56 O19 121.5(6) . . ?
O18 C56 C53 119.1(6) . . ?
O19 C56 Cd2 64.7(3) . 4_675 ?
O19 C56 C53 119.3(6) . . ?
C53 C56 Cd2 175.9(5) . 4_675 ?
O20 C57 N7 121.9(8) . . ?
O20 C57 C47 119.9(7) . . ?
N7 C57 C47 118.2(7) . . ?
C59 C58 N7 119.8(8) . . ?
C59 C58 C63 120.2(8) . . ?
C63 C58 N7 119.8(7) . . ?
C58 C59 C60 119.9(11) . . ?
C61 C60 C59 120.6(10) . . ?
C60 C61 C62 118.4(10) . . ?
C60 C61 C64 121.1(11) . . ?
C62 C61 C64 120.3(13) . . ?
C61 C62 C63 121.5(11) . . ?
C62 C63 C58 118.6(8) . . ?
O21 C64 C61 118.5(8) . . ?
O22 C64 O21 122.3(9) . . ?
O22 C64 C61 119.1(9) . . ?
O26 C65 N8 129.7(15) . . ?
O27 C68 N9 122.7(11) . . ?
O28 C71 O29 125.1(8) . . ?
O28 C71 C72 117.4(9) . . ?
O29 C71 C72 117.5(8) . . ?
C73 C72 C71 120.4(8) . . ?
C73 C72 C77 119.6(7) . . ?
C77 C72 C71 120.0(8) . . ?
C72 C73 C74 120.7(8) . . ?
C75 C74 C73 120.9(8) . . ?
C74 C75 N10 118.9(7) . . ?
C74 C75 C76 118.1(7) . . ?
C76 C75 N10 122.9(6) . . ?
C75 C76 C77 120.5(7) . . ?
C72 C77 C76 120.1(7) . . ?
O30 C78 N10 123.5(6) . . ?
O30 C78 C79 120.1(6) . . ?
N10 C78 C79 116.4(5) . . ?
C80 C79 C78 123.2(6) . . ?
C80 C79 C84 119.5(6) . . ?
C84 C79 C78 116.9(6) . . ?
C79 C80 C81 120.6(5) . . ?
C80 C81 C82 119.2(6) . . ?
C80 C81 C85 119.2(5) . . ?
C82 C81 C85 121.4(5) . . ?
C83 C82 C81 120.4(6) . . ?
C82 C83 C93 114.7(6) . . ?
C84 C83 C82 119.9(6) . . ?
C84 C83 C93 125.4(6) . . ?
C83 C84 C79 120.3(6) . . ?
O31 C85 N11 122.9(6) . . ?
O31 C85 C81 121.0(6) . . ?
N11 C85 C81 116.0(5) . . ?
C87 C86 N11 119.4(6) . . ?
C91 C86 N11 120.4(6) . . ?
C91 C86 C87 120.1(6) . . ?
C86 C87 C88 120.2(7) . . ?
C89 C88 C87 120.3(7) . . ?
C88 C89 C90 119.3(6) . . ?
C88 C89 C92 120.3(7) . . ?
C90 C89 C92 120.4(7) . . ?
C91 C90 C89 120.5(8) . . ?
C86 C91 C90 119.6(7) . . ?
O32 C92 C89 117.1(7) . . ?
O33 C92 O32 123.0(7) . . ?
O33 C92 C89 119.9(8) . . ?
O35 C93 N12 123.6(6) . . ?
O35 C93 C83 119.5(6) . . ?
N12 C93 C83 116.9(6) . . ?
C95 C94 N12 124.1(6) . . ?
C95 C94 C99 118.9(6) . . ?
C99 C94 N12 117.1(6) . . ?
C94 C95 C96 119.5(7) . . ?
C97 C96 C95 122.4(7) . . ?
C96 C97 C98 118.4(6) . . ?
C96 C97 C100 120.2(7) . . ?
C98 C97 C100 121.4(6) . . ?
C97 C98 C99 120.0(7) . . ?
C98 C99 C94 120.8(7) . . ?
O36 C100 Cd2 59.7(4) . 1_645 ?
O36 C100 O37 121.7(6) . . ?
O36 C100 C97 118.9(7) . . ?
O37 C100 Cd2 62.3(4) . 1_645 ?
O37 C100 C97 119.3(7) . . ?
C97 C100 Cd2 174.4(5) . 1_645 ?
O38 C101 N13 121.9(9) . . ?
O39 C104 C105 119.6(10) . . ?
O40 C104 O39 122.8(10) . . ?
O40 C104 C105 117.5(10) . . ?
C106 C105 C104 121.5(10) . . ?
C106 C105 C110 119.5(10) . . ?
C110 C105 C104 118.7(9) . . ?
C105 C106 C107 119.8(11) . . ?
C108 C107 C106 119.8(11) . . ?
C107 C108 N14 123.7(9) . . ?
C107 C108 C109 119.4(9) . . ?
C109 C108 N14 115.9(8) . . ?
C110 C109 C108 119.9(10) . . ?
C105 C110 C109 120.9(10) . . ?
O41 C111 N14 123.1(7) . . ?
O41 C111 C112 120.7(7) . . ?
N14 C111 C112 116.1(6) . . ?
C113 C112 C111 124.1(6) . . ?
C113 C112 C117 119.2(6) . . ?
C117 C112 C111 116.6(6) . . ?
C112 C113 C114 120.7(6) . . ?
C113 C114 C118 116.3(6) . . ?
C115 C114 C113 119.8(6) . . ?
C115 C114 C118 123.6(6) . . ?
C114 C115 C116 120.1(6) . . ?
C115 C116 C126 114.7(6) . . ?
C117 C116 C115 119.3(6) . . ?
C117 C116 C126 125.9(6) . . ?
C116 C117 C112 120.8(6) . . ?
O42 C118 N15 123.3(6) . . ?
O42 C118 C114 120.0(6) . . ?
N15 C118 C114 116.8(6) . . ?
C120 C119 N15 122.5(8) . . ?
C124 C119 N15 119.6(8) . . ?
C124 C119 C120 117.9(8) . . ?
C121 C120 C119 119.5(11) . . ?
C122 C121 C120 122.2(11) . . ?
C121 C122 C123 117.7(8) . . ?
C121 C122 C125 119.8(9) . . ?
C123 C122 C125 122.5(8) . . ?
C122 C123 C124 120.6(9) . . ?
C119 C124 C123 122.0(9) . . ?
O43 C125 Cd7 58.0(5) . 1_556 ?
O43 C125 C122 118.7(8) . . ?
O44 C125 Cd7 63.5(5) . 1_556 ?
O44 C125 O43 121.1(9) . . ?
O44 C125 C122 120.2(9) . . ?
C122 C125 Cd7 170.4(7) . 1_556 ?
O45 C126 N16 123.8(6) . . ?
O45 C126 C116 119.2(6) . . ?
N16 C126 C116 117.0(6) . . ?
C128 C127 N16 115.6(7) . . ?
C132 C127 N16 123.4(7) . . ?
C132 C127 C128 120.9(7) . . ?
C127 C128 C129 118.6(8) . . ?
C130 C129 C128 121.0(8) . . ?
C129 C130 C131 119.5(7) . . ?
C129 C130 C133 120.7(7) . . ?
C131 C130 C133 119.6(8) . . ?
C130 C131 C132 120.4(8) . . ?
C127 C132 C131 119.0(7) . . ?
O46 C133 Cd1 60.1(4) . 4_676 ?
O46 C133 C130 120.0(8) . . ?
O47 C133 Cd1 61.7(4) . 4_676 ?
O47 C133 O46 120.7(7) . . ?
O47 C133 C130 119.2(8) . . ?
C130 C133 Cd1 165.0(5) . 4_676 ?
C134 N17 C135 119.3(8) . . ?
C136 N17 C134 123.0(8) . . ?
C136 N17 C135 117.6(8) . . ?
O48 C136 N17 123.0(9) . . ?
C138 N18 C137 119.9(13) . . ?
C139 N18 C137 125.4(14) . . ?
C139 N18 C138 114.5(12) . . ?
O49 C139 N18 128.8(15) . . ?
C141 N20 C140 119.3(15) . . ?
C142 N20 C140 125.5(15) . . ?
C142 N20 C141 114.0(13) . . ?
O50 C142 N20 123.4(15) . . ?
C147 N22 C146 125.1(12) . . ?
C148 N22 C146 120.0(12) . . ?
C148 N22 C147 114.4(12) . . ?
O51 C148 N22 127.7(13) . . ?
C143 N19 C144 116.9(15) . . ?
C145 N19 C143 120.2(14) . . ?
C145 N19 C144 121.3(14) . . ?
O52 C145 N19 124.5(13) . . ?
C150 N21 C149 120.2(10) . . ?
C151 N21 C149 117.4(9) . . ?
C151 N21 C150 122.3(9) . . ?
O53 C151 N21 125.8(10) . . ?

loop_
_geom_bond_atom_site_label_1
_geom_bond_atom_site_label_2
_geom_bond_distance
_geom_bond_site_symmetry_2
_geom_bond_publ_flag
Cd1 O8 2.192(5) . ?
Cd1 O10 2.280(6) . ?
Cd1 O11 2.331(4) . ?
Cd1 O15 2.226(4) . ?
Cd1 O46 2.343(5) 4_575 ?
Cd1 O47 2.378(5) 4_575 ?
Cd1 C133 2.700(8) 4_575 ?
Cd2 O5 2.454(5) 4_575 ?
Cd2 O6 2.340(5) 4_575 ?
Cd2 O12 2.270(7) . ?
Cd2 O18 2.310(5) 4_576 ?
Cd2 O19 2.479(5) 4_576 ?
Cd2 O36 2.310(5) 1_465 ?
Cd2 O37 2.368(5) 1_465 ?
Cd2 C22 2.736(6) 4_575 ?
Cd2 C56 2.741(7) 4_576 ?
Cd2 C100 2.674(7) 1_465 ?
Cd3 O5 2.310(4) 4_575 ?
Cd3 O9 2.247(5) . ?
Cd3 O11 2.264(4) . ?
Cd3 O13 2.264(8) . ?
Cd3 O14 2.212(4) . ?
Cd3 O19 2.305(4) 4_576 ?
Cd4 O2 2.397(6) 4_575 ?
Cd4 O21 2.205(7) . ?
Cd4 O25 2.206(5) . ?
Cd4 O26 2.332(10) . ?
Cd4 O27 2.265(8) . ?
Cd4 O33 2.354(5) 4_566 ?
Cd5 O22 2.248(6) . ?
Cd5 O23 2.269(10) . ?
Cd5 O24 2.317(13) . ?
Cd5 O25 2.235(5) . ?
Cd5 O28 2.240(6) . ?
Cd5 O39 2.292(7) . ?
Cd6 O25 2.210(4) . ?
Cd6 O29 2.219(5) . ?
Cd6 O33 2.400(5) 4_566 ?
Cd6 O38 2.294(7) . ?
Cd6 O40 2.182(7) . ?
Cd6 O44 2.341(6) 4_565 ?
Cd7 O1 2.257(5) 1_544 ?
Cd7 O2 2.446(6) 1_544 ?
Cd7 O32 2.222(5) . ?
Cd7 O34 2.283(7) . ?
Cd7 O43 2.282(6) 1_554 ?
Cd7 O44 2.403(6) 1_554 ?
Cd7 C1 2.710(8) 1_544 ?
Cd7 C125 2.685(9) 1_554 ?
O1 C1 1.275(12) . ?
O2 C1 1.262(11) . ?
O3 C8 1.224(8) . ?
O4 C15 1.217(9) . ?
O5 C22 1.265(8) . ?
O6 C22 1.247(8) . ?
O7 C23 1.217(9) . ?
O8 C30 1.268(9) . ?
O9 C30 1.258(9) . ?
O11 C31 1.254(11) . ?
O12 C31 1.215(12) . ?
O13 C32 1.234(12) . ?
O14 C35 1.260(8) . ?
O15 C35 1.255(8) . ?
O16 C42 1.218(9) . ?
O17 C49 1.220(9) . ?
O18 C56 1.249(9) . ?
O19 C56 1.265(8) . ?
O20 C57 1.240(9) . ?
O21 C64 1.229(2) . ?
O22 C64 1.229(2) . ?
O26 C65 1.260(12) . ?
O27 C68 1.238(12) . ?
O28 C71 1.233(12) . ?
O29 C71 1.249(12) . ?
O30 C78 1.216(8) . ?
O31 C85 1.232(8) . ?
O32 C92 1.266(11) . ?
O33 C92 1.262(10) . ?
O35 C93 1.210(9) . ?
O36 C100 1.247(9) . ?
O37 C100 1.247(9) . ?
O38 C101 1.240(10) . ?
O39 C104 1.229(13) . ?
O40 C104 1.206(13) . ?
O41 C111 1.217(9) . ?
O42 C118 1.229(9) . ?
O43 C125 1.264(12) . ?
O44 C125 1.218(11) . ?
O45 C126 1.227(9) . ?
O46 C133 1.261(10) . ?
O47 C133 1.255(10) . ?
N1 C5 1.430(8) . ?
N1 C8 1.342(9) . ?
N2 C15 1.356(9) . ?
N2 C16 1.398(8) . ?
N3 C23 1.341(9) . ?
N3 C24 1.434(8) . ?
N4 C32 1.340(2) . ?
N4 C33 1.450(2) . ?
N4 C34 1.451(2) . ?
N5 C39 1.415(8) . ?
N5 C42 1.360(9) . ?
N6 C49 1.339(10) . ?
N6 C50 1.407(9) . ?
N7 C57 1.334(10) . ?
N7 C58 1.433(10) . ?
N8 C65 1.340(2) . ?
N8 C66 1.450(2) . ?
N8 C67 1.450(2) . ?
N9 C68 1.340(2) . ?
N9 C69 1.450(2) . ?
N9 C70 1.450(2) . ?
N10 C75 1.410(8) . ?
N10 C78 1.364(8) . ?
N11 C85 1.349(8) . ?
N11 C86 1.410(8) . ?
N12 C93 1.358(9) . ?
N12 C94 1.410(7) . ?
N13 C101 1.340(2) . ?
N13 C102 1.450(2) . ?
N13 C103 1.450(2) . ?
N14 C108 1.396(11) . ?
N14 C111 1.334(10) . ?
N15 C118 1.348(9) . ?
N15 C119 1.429(9) . ?
N16 C126 1.356(9) . ?
N16 C127 1.414(9) . ?
C1 C2 1.488(10) . ?
C2 C3 1.365(13) . ?
C2 C7 1.387(12) . ?
C3 C4 1.406(11) . ?
C4 C5 1.365(13) . ?
C5 C6 1.378(12) . ?
C6 C7 1.402(10) . ?
C8 C9 1.506(8) . ?
C9 C10 1.392(9) . ?
C9 C14 1.385(8) . ?
C10 C11 1.391(9) . ?
C11 C12 1.403(9) . ?
C11 C23 1.491(9) . ?
C12 C13 1.375(9) . ?
C13 C14 1.389(9) . ?
C13 C15 1.508(8) . ?
C16 C17 1.390(10) . ?
C16 C21 1.383(9) . ?
C17 C18 1.386(10) . ?
C18 C19 1.406(10) . ?
C19 C20 1.375(9) . ?
C19 C22 1.500(9) . ?
C20 C21 1.394(9) . ?
C24 C25 1.386(10) . ?
C24 C29 1.383(10) . ?
C25 C26 1.383(10) . ?
C26 C27 1.388(10) . ?
C27 C28 1.389(10) . ?
C27 C30 1.502(9) . ?
C28 C29 1.384(10) . ?
C35 C36 1.501(8) . ?
C36 C37 1.378(10) . ?
C36 C41 1.392(9) . ?
C37 C38 1.384(10) . ?
C38 C39 1.400(10) . ?
C39 C40 1.379(10) . ?
C40 C41 1.386(9) . ?
C42 C43 1.508(9) . ?
C43 C44 1.390(9) . ?
C43 C48 1.375(10) . ?
C44 C45 1.387(9) . ?
C45 C46 1.402(10) . ?
C45 C49 1.511(9) . ?
C46 C47 1.390(9) . ?
C47 C48 1.398(9) . ?
C47 C57 1.502(10) . ?
C50 C51 1.386(11) . ?
C50 C55 1.371(13) . ?
C51 C52 1.388(10) . ?
C52 C53 1.378(11) . ?
C53 C54 1.394(11) . ?
C53 C56 1.498(9) . ?
C54 C55 1.383(12) . ?
C58 C59 1.342(12) . ?
C58 C63 1.381(12) . ?
C59 C60 1.389(16) . ?
C60 C61 1.353(19) . ?
C61 C62 1.368(16) . ?
C61 C64 1.499(13) . ?
C62 C63 1.369(12) . ?
C71 C72 1.508(10) . ?
C72 C73 1.356(12) . ?
C72 C77 1.379(11) . ?
C73 C74 1.384(11) . ?
C74 C75 1.380(10) . ?
C75 C76 1.387(10) . ?
C76 C77 1.390(10) . ?
C78 C79 1.499(8) . ?
C79 C80 1.389(9) . ?
C79 C84 1.401(8) . ?
C80 C81 1.390(8) . ?
C81 C82 1.398(9) . ?
C81 C85 1.496(9) . ?
C82 C83 1.391(9) . ?
C83 C84 1.379(9) . ?
C83 C93 1.510(8) . ?
C86 C87 1.382(10) . ?
C86 C91 1.380(11) . ?
C87 C88 1.392(10) . ?
C88 C89 1.370(11) . ?
C89 C90 1.396(11) . ?
C89 C92 1.480(9) . ?
C90 C91 1.386(11) . ?
C94 C95 1.383(10) . ?
C94 C99 1.400(10) . ?
C95 C96 1.383(10) . ?
C96 C97 1.381(10) . ?
C97 C98 1.387(10) . ?
C97 C100 1.498(9) . ?
C98 C99 1.394(9) . ?
C104 C105 1.519(13) . ?
C105 C106 1.345(16) . ?
C105 C110 1.348(15) . ?
C106 C107 1.419(15) . ?
C107 C108 1.330(14) . ?
C108 C109 1.378(13) . ?
C109 C110 1.369(13) . ?
C111 C112 1.497(10) . ?
C112 C113 1.377(9) . ?
C112 C117 1.397(9) . ?
C113 C114 1.396(10) . ?
C114 C115 1.384(9) . ?
C114 C118 1.501(9) . ?
C115 C116 1.397(9) . ?
C116 C117 1.386(10) . ?
C116 C126 1.499(9) . ?
C119 C120 1.388(15) . ?
C119 C124 1.308(12) . ?
C120 C121 1.385(13) . ?
C121 C122 1.337(15) . ?
C122 C123 1.348(14) . ?
C122 C125 1.515(12) . ?
C123 C124 1.403(12) . ?
C127 C128 1.381(11) . ?
C127 C132 1.371(11) . ?
C128 C129 1.409(10) . ?
C129 C130 1.366(12) . ?
C130 C131 1.375(12) . ?
C130 C133 1.508(11) . ?
C131 C132 1.406(10) . ?
O48 C136 1.239(10) . ?
N17 C134 1.417(12) . ?
N17 C135 1.460(14) . ?
N17 C136 1.339(2) . ?
O49 C139 1.199(13) . ?
N18 C137 1.451(2) . ?
N18 C138 1.450(2) . ?
N18 C139 1.340(2) . ?
O50 C142 1.142(14) . ?
N20 C140 1.449(2) . ?
N20 C141 1.449(2) . ?
N20 C142 1.340(2) . ?
O51 C148 1.232(12) . ?
N22 C146 1.450(2) . ?
N22 C147 1.450(2) . ?
N22 C148 1.339(2) . ?
O52 C145 1.164(13) . ?
N19 C143 1.449(2) . ?
N19 C144 1.450(2) . ?
N19 C145 1.339(2) . ?
O53 C151 1.221(10) . ?
N21 C149 1.450(2) . ?
N21 C150 1.450(2) . ?
N21 C151 1.338(2) . ?

loop_
_smtbx_masks_void_nr
_smtbx_masks_void_average_x
_smtbx_masks_void_average_y
_smtbx_masks_void_average_z
_smtbx_masks_void_volume
_smtbx_masks_void_count_electrons
_smtbx_masks_void_content
1 -0.043 -0.653 0.987 7104.0 1584.1 ?
